data_1560622
loop_
_publ_author_name
'Miyagawa, Kazuya'
'Hisaki, Ichiro'
'Fukui, Norihito'
'Shinokubo, Hiroshi'

_publ_section_title
;
 Redox-induced reversible [2 + 2] cycloaddition of an etheno-fused
 diporphyrin
;
_journal_issue 14
_journal_name_full 'Chemical Science'
_journal_page_first 5224
_journal_page_last 5229
_journal_paper_doi 10.1039/D1SC00438G
_journal_volume 12
_journal_year 2021
_chemical_formula_moiety 'C212 H200 N16 Ni4, 6(C7 H8)'
_chemical_formula_sum 'C254 H248 N16 Ni4'
_chemical_formula_weight 3759.51
_space_group_crystal_system triclinic
_space_group_IT_number 2
_space_group_name_Hall '-P 1'
_space_group_name_H-M_alt 'P -1'
_atom_sites_solution_hydrogens geom
_audit_creation_method SHELXL-2018/3
_audit_update_record
;
2021-01-13 deposited with the CCDC.	2021-02-24 downloaded from the CCDC.
;
_cell_angle_alpha 104.279(2)
_cell_angle_beta 98.423(2)
_cell_angle_gamma 111.649(2)
_cell_formula_units_Z 2
_cell_length_a 21.0654(6)
_cell_length_b 22.4572(6)
_cell_length_c 25.0542(7)
_cell_measurement_reflns_used 32157
_cell_measurement_temperature 100(2)
_cell_measurement_theta_max 30.7990
_cell_measurement_theta_min 1.5890
_cell_volume 10298.3(6)
_computing_cell_refinement 'CrysAlisPro 1.171.38.41 (Rigaku OD, 2015)'
_computing_data_reduction 'CrysAlisPro 1.171.38.41 (Rigaku OD, 2015)'
_computing_molecular_graphics 'Yadokari-XG 2009(Wakita Nemoto et al.)'
_computing_publication_material 'Yadokari-XG 2009(Wakita,Nemoto et al.)'
_computing_structure_refinement 'SHELXL-2018/3 (Sheldrick, 2018)'
_computing_structure_solution 'SHELXT 2018/2 (Sheldrick, 2018)'
_diffrn_ambient_temperature 100(2)
_diffrn_measured_fraction_theta_full 0.974
_diffrn_measured_fraction_theta_max 0.838
_diffrn_measurement_device_type 'SPring-8 BL40XU, Pilatus100K, DECTRIS'
_diffrn_radiation_type synchrotron
_diffrn_radiation_wavelength 0.81104
_diffrn_reflns_av_R_equivalents 0.0616
_diffrn_reflns_av_unetI/netI 0.1005
_diffrn_reflns_Laue_measured_fraction_full 0.974
_diffrn_reflns_Laue_measured_fraction_max 0.838
_diffrn_reflns_limit_h_max 25
_diffrn_reflns_limit_h_min -25
_diffrn_reflns_limit_k_max 28
_diffrn_reflns_limit_k_min -26
_diffrn_reflns_limit_l_max 27
_diffrn_reflns_limit_l_min -31
_diffrn_reflns_number 117152
_diffrn_reflns_point_group_measured_fraction_full 0.974
_diffrn_reflns_point_group_measured_fraction_max 0.838
_diffrn_reflns_theta_full 29.119
_diffrn_reflns_theta_max 31.467
_diffrn_reflns_theta_min 1.594
_exptl_absorpt_coefficient_mu 0.594
_exptl_absorpt_correction_T_max 1.00000
_exptl_absorpt_correction_T_min 0.78403
_exptl_absorpt_correction_type multi-scan
_exptl_crystal_colour 'dark red'
_exptl_crystal_density_diffrn 1.212
_exptl_crystal_density_method 'not measured'
_exptl_crystal_description needle
_exptl_crystal_F_000 3992
_exptl_crystal_size_max 0.15
_exptl_crystal_size_mid 0.05
_exptl_crystal_size_min 0.02
_refine_diff_density_max 1.654
_refine_diff_density_min -0.669
_refine_diff_density_rms 0.094
_refine_ls_extinction_method none
_refine_ls_goodness_of_fit_ref 1.061
_refine_ls_hydrogen_treatment constr
_refine_ls_matrix_type full
_refine_ls_number_parameters 2453
_refine_ls_number_reflns 38537
_refine_ls_number_restraints 187
_refine_ls_restrained_S_all 1.067
_refine_ls_R_factor_all 0.1376
_refine_ls_R_factor_gt 0.0926
_refine_ls_shift/su_max 0.001
_refine_ls_shift/su_mean 0.000
_refine_ls_structure_factor_coef Fsqd
_refine_ls_weighting_details 'w=1/[\s^2^(Fo^2^)+(0.1632P)^2^+3.4308P] where P=(Fo^2^+2Fc^2^)/3'
_refine_ls_weighting_scheme calc
_refine_ls_wR_factor_gt 0.2561
_refine_ls_wR_factor_ref 0.2855
_reflns_Friedel_coverage 0.000
_reflns_number_gt 23793
_reflns_number_total 38537
_reflns_threshold_expression 'I > 2\s(I)'
_cod_data_source_file d1sc00438g2.cif
_cod_data_source_block KM200214_a
_cod_depositor_comments 'Adding full bibliography for 1560621--1560622.cif.'
_cod_original_cell_volume 10298.3(5)
_cod_database_code 1560622
_shelx_shelxl_version_number 2018/3
_shelx_space_group_comment
;
The symmetry employed for this shelxl refinement is uniquely defined
by the following loop, which should always be used as a source of
symmetry information in preference to the above space-group names.
They are only intended as comments.
;

loop_
_space_group_symop_operation_xyz
'x, y, z'
'-x, -y, -z'

loop_
_atom_site_label
_atom_site_type_symbol
_atom_site_fract_x
_atom_site_fract_y
_atom_site_fract_z
_atom_site_U_iso_or_equiv
_atom_site_adp_type
_atom_site_occupancy
_atom_site_site_symmetry_order
_atom_site_calc_flag
_atom_site_refinement_flags_posn
_atom_site_refinement_flags_adp
_atom_site_refinement_flags_occupancy
_atom_site_disorder_assembly
_atom_site_disorder_group
Ni3 Ni 0.60460(3) 0.35842(3) 0.35474(3) 0.04365(17) Uani 1 1 d . . . . .
Ni4 Ni 0.43097(3) 0.65589(4) 0.39063(3) 0.05054(19) Uani 1 1 d . . . . .
N1 N 0.36936(19) 0.21566(18) 0.06034(15) 0.0402(9) Uani 1 1 d . . . . .
N2 N 0.60270(18) 0.65392(18) 0.14612(15) 0.0369(8) Uani 1 1 d . . . . .
N3 N 0.43334(17) 0.33952(17) 0.05337(15) 0.0361(8) Uani 1 1 d . . . . .
N4 N 0.71831(18) 0.62326(18) 0.13920(15) 0.0373(8) Uani 1 1 d . . . . .
N5 N 0.52098(19) 0.3651(2) 0.37103(16) 0.0418(9) Uani 1 1 d . . . . .
N6 N 0.24500(19) 0.22996(19) 0.05133(16) 0.0427(9) Uani 1 1 d . . . . .
N7 N 0.31631(18) 0.36436(18) 0.06004(15) 0.0370(8) Uani 1 1 d . . . . .
N8 N 0.79816(19) 0.7386(2) 0.23169(16) 0.0445(9) Uani 1 1 d . . . . .
N26 N 0.68225(18) 0.77006(19) 0.23119(16) 0.0429(9) Uani 1 1 d . . . . .
N10 N 0.66483(18) 0.44949(19) 0.41003(16) 0.0421(9) Uani 1 1 d . . . . .
N11 N 0.6881(2) 0.3509(2) 0.33659(17) 0.0485(10) Uani 1 1 d . . . . .
N12 N 0.5054(2) 0.6377(2) 0.42364(16) 0.0488(10) Uani 1 1 d . . . . .
N13 N 0.5023(2) 0.7406(2) 0.39089(17) 0.0534(11) Uani 1 1 d . . . . .
N14 N 0.5447(2) 0.2699(2) 0.30048(16) 0.0469(10) Uani 1 1 d . . . . .
N15 N 0.3614(2) 0.5657(2) 0.38444(16) 0.0498(10) Uani 1 1 d . . . . .
C1 C 0.5730(2) 0.5948(2) 0.10265(18) 0.0326(9) Uani 1 1 d . . . . .
C2 C 0.4524(2) 0.3984(2) 0.04216(18) 0.0336(9) Uani 1 1 d . . . . .
C3 C 0.5239(2) 0.4261(2) 0.03890(17) 0.0339(9) Uani 1 1 d . . . . .
N16 N 0.3559(2) 0.6780(3) 0.36288(17) 0.0574(11) Uani 1 1 d . . . . .
C4 C 0.4198(2) 0.4417(2) 0.04273(18) 0.0340(9) Uani 1 1 d . . . . .
C5 C 0.6006(2) 0.5535(2) 0.07566(18) 0.0346(10) Uani 1 1 d . . . . .
C6 C 0.6719(2) 0.5681(2) 0.09231(18) 0.0365(10) Uani 1 1 d . . . . .
C7 C 0.4946(2) 0.3291(2) 0.06029(19) 0.0375(10) Uani 1 1 d . . . . .
C8 C 0.4983(2) 0.5717(2) 0.08064(18) 0.0346(10) Uani 1 1 d . . . . .
C9 C 0.5217(2) 0.4170(2) 0.41258(19) 0.0424(11) Uani 1 1 d . . . . .
C10 C 0.3561(2) 0.4271(2) 0.05635(18) 0.0359(10) Uani 1 1 d . . . . .
C11 C 0.4709(2) 0.5057(2) 0.03398(18) 0.0346(10) Uani 1 1 d . . . . .
C241 C 0.4813(2) 0.6199(2) 0.11119(18) 0.0364(10) Uani 1 1 d . . . . .
H100 H 0.436814 0.620174 0.106516 0.044 Uiso 1 1 calc R U . . .
C12 C 0.4381(2) 0.2210(2) 0.0735(2) 0.0423(11) Uani 1 1 d . . . . .
C13 C 0.5460(2) 0.6708(2) 0.15233(19) 0.0392(10) Uani 1 1 d . . . . .
C238 C 0.7067(2) 0.5303(2) 0.06669(19) 0.0394(10) Uani 1 1 d . . . . .
H101 H 0.686549 0.491265 0.034936 0.047 Uiso 1 1 calc R U . . .
C243 C 0.3216(2) 0.4714(2) 0.06950(19) 0.0390(10) Uani 1 1 d . . . . .
H102 H 0.338048 0.516182 0.070208 0.047 Uiso 1 1 calc R U . . .
C239 C 0.5411(2) 0.4934(2) 0.03047(18) 0.0340(9) Uani 1 1 d . . . . .
C14 C 0.4993(2) 0.2754(2) 0.07481(19) 0.0413(11) Uani 1 1 d . . . . .
C242 C 0.5519(2) 0.3836(2) 0.05176(19) 0.0381(10) Uani 1 1 d . . . . .
H103 H 0.598176 0.388609 0.054505 0.046 Uiso 1 1 calc R U . . .
C15 C 0.6457(2) 0.4897(2) 0.44949(19) 0.0434(11) Uani 1 1 d . . . . .
C236 C 0.4533(2) 0.4149(2) 0.41323(18) 0.0398(11) Uani 1 1 d . . . . .
C16 C 0.2152(2) 0.1602(2) 0.0375(2) 0.0445(11) Uani 1 1 d . . . . .
C265 C 0.5703(2) 0.2753(2) 0.0923(2) 0.0402(11) Uani 1 1 d . . . . .
C237 C 0.5765(2) 0.4749(2) 0.45016(18) 0.0412(11) Uani 1 1 d . . . . .
C244 C 0.2613(2) 0.4358(2) 0.0805(2) 0.0446(11) Uani 1 1 d . . . . .
H104 H 0.228991 0.452030 0.091829 0.054 Uiso 1 1 calc R U . . .
C17 C 0.2556(2) 0.3686(2) 0.07179(19) 0.0394(10) Uani 1 1 d . . . . .
C18 C 0.1802(2) 0.0056(2) -0.0312(2) 0.0436(11) Uani 1 1 d . . . . .
H105 H 0.182287 0.025509 -0.059734 0.052 Uiso 1 1 calc R U . . .
C19 C 0.3273(2) 0.1496(2) 0.0536(2) 0.0443(11) Uani 1 1 d . . . . .
C20 C 0.6078(2) 0.3065(2) 0.1494(2) 0.0496(12) Uani 1 1 d . . . . .
C21 C 0.5612(2) 0.5840(2) 0.46732(18) 0.0409(11) Uani 1 1 d . . . . .
C22 C 0.6190(2) 0.7765(2) 0.2278(2) 0.0443(11) Uani 1 1 d . . . . .
C23 C 0.5463(2) 0.5209(2) 0.48116(18) 0.0409(11) Uani 1 1 d . . . . .
C24 C 0.4502(2) 0.3264(2) 0.3440(2) 0.0427(11) Uani 1 1 d . . . . .
C25 C 0.4380(3) 0.1594(2) 0.0781(2) 0.0496(12) Uani 1 1 d . . . . .
H106 H 0.477423 0.151367 0.088720 0.060 Uiso 1 1 calc R U . . .
C26 C 0.7064(2) 0.5518(2) 0.4827(2) 0.0443(11) Uani 1 1 d . . . . .
H107 H 0.707573 0.586167 0.513009 0.053 Uiso 1 1 calc R U . . .
C27 C 0.2136(3) 0.0460(2) 0.0250(2) 0.0501(12) Uani 1 1 d . . . . .
C28 C 0.7748(2) 0.5621(2) 0.0973(2) 0.0454(11) Uani 1 1 d . . . . .
H108 H 0.810833 0.549428 0.090006 0.055 Uiso 1 1 calc R U . . .
C29 C 0.7817(2) 0.6177(2) 0.1422(2) 0.0403(11) Uani 1 1 d . . . . .
C30 C 0.2532(2) 0.1215(2) 0.0385(2) 0.0468(12) Uani 1 1 d . . . . .
C31 C 0.7351(2) 0.4880(2) 0.4167(2) 0.0449(11) Uani 1 1 d . . . . .
C32 C 0.5527(2) 0.7292(2) 0.1917(2) 0.0426(11) Uani 1 1 d . . . . .
C33 C 0.8477(2) 0.7123(3) 0.2290(2) 0.0476(12) Uani 1 1 d . . . . .
C34 C 0.1439(2) -0.0640(2) -0.0459(2) 0.0496(12) Uani 1 1 d . . . . .
C35 C 0.1884(2) 0.2478(2) 0.0536(2) 0.0431(11) Uani 1 1 d . . . . .
C36 C 0.4375(2) 0.5253(3) 0.43331(18) 0.0429(11) Uani 1 1 d . . . . .
C37 C 0.1939(2) 0.3136(2) 0.0676(2) 0.0445(11) Uani 1 1 d . . . . .
C38 C 0.4962(2) 0.5843(3) 0.44231(19) 0.0446(11) Uani 1 1 d . . . . .
C39 C 0.4393(2) 0.7037(2) 0.22012(19) 0.0459(12) Uani 1 1 d . . . . .
C40 C 0.7612(2) 0.5506(3) 0.4614(2) 0.0497(12) Uani 1 1 d . . . . .
H1 H 0.807305 0.584300 0.473704 0.060 Uiso 1 1 calc R U . . .
C41 C 0.4614(2) 0.4787(2) 0.45569(18) 0.0417(11) Uani 1 1 d . . . . .
C42 C 0.4878(2) 0.7409(2) 0.19518(19) 0.0422(11) Uani 1 1 d . . . . .
C43 C 0.3720(2) 0.5146(3) 0.40179(19) 0.0455(12) Uani 1 1 d . . . . .
C44 C 0.3776(3) 0.7126(3) 0.2208(2) 0.0503(12) Uani 1 1 d . . . . .
H158 H 0.345395 0.687976 0.237679 0.060 Uiso 1 1 calc R U . . .
C45 C 0.6130(2) 0.6375(3) 0.4616(2) 0.0474(12) Uani 1 1 d . . . . .
H2 H 0.661437 0.650245 0.472847 0.057 Uiso 1 1 calc R U . . .
C46 C 0.7322(2) 0.8301(2) 0.2718(2) 0.0461(11) Uani 1 1 d . . . . .
C47 C 0.3626(3) 0.7572(3) 0.1971(2) 0.0558(14) Uani 1 1 d . . . . .
C48 C 0.4259(2) 0.2675(3) 0.2996(2) 0.0461(12) Uani 1 1 d . . . . .
C49 C 0.4079(2) 0.3573(3) 0.37001(19) 0.0465(12) Uani 1 1 d . . . . .
H3 H 0.358852 0.340845 0.359146 0.056 Uiso 1 1 calc R U . . .
C50 C 0.3082(2) 0.4544(3) 0.3832(2) 0.0522(13) Uani 1 1 d . . . . .
H4 H 0.302390 0.413932 0.389749 0.063 Uiso 1 1 calc R U . . .
C51 C 0.3691(3) 0.1145(2) 0.0640(2) 0.0497(12) Uani 1 1 d . . . . .
H109 H 0.352487 0.069084 0.061515 0.060 Uiso 1 1 calc R U . . .
C52 C 0.5784(2) 0.6712(3) 0.4346(2) 0.0455(11) Uani 1 1 d . . . . .
C53 C 0.4116(3) 0.7935(3) 0.1725(2) 0.0538(13) Uani 1 1 d . . . . .
H159 H 0.401732 0.822940 0.155833 0.065 Uiso 1 1 calc R U . . .
C54 C 0.2578(3) 0.4665(3) 0.3544(2) 0.0564(14) Uani 1 1 d . . . . .
H5 H 0.210898 0.435884 0.336856 0.068 Uiso 1 1 calc R U . . .
C55 C 0.1277(2) 0.3243(2) 0.0717(2) 0.0508(13) Uani 1 1 d . . . . .
C56 C 0.4748(2) 0.7875(2) 0.1717(2) 0.0484(12) Uani 1 1 d . . . . .
C57 C 0.6294(3) 0.8391(2) 0.2660(2) 0.0512(12) Uani 1 1 d . . . . .
H110 H 0.594642 0.854180 0.272077 0.061 Uiso 1 1 calc R U . . .
C58 C 0.6917(3) 0.2935(3) 0.3061(2) 0.0548(13) Uani 1 1 d . . . . .
C59 C 0.6896(2) 0.7497(3) 0.4237(2) 0.0498(12) Uani 1 1 d . . . . .
C60 C 0.7771(2) 0.4683(3) 0.3850(2) 0.0499(12) Uani 1 1 d . . . . .
C61 C 0.6991(2) 0.8731(2) 0.2921(2) 0.0508(12) Uani 1 1 d . . . . .
H111 H 0.721577 0.916573 0.318523 0.061 Uiso 1 1 calc R U . . .
C62 C 0.8434(2) 0.6589(3) 0.1860(2) 0.0460(11) Uani 1 1 d . . . . .
C63 C 0.3482(2) 0.2285(3) 0.2691(2) 0.0503(12) Uani 1 1 d . . . . .
C64 C 0.5743(3) 0.7595(3) 0.3994(2) 0.0500(12) Uani 1 1 d . . . . .
C65 C 0.8312(2) 0.7996(2) 0.2759(2) 0.0444(11) Uani 1 1 d . . . . .
C66 C 0.2900(2) 0.5352(3) 0.3561(2) 0.0533(13) Uani 1 1 d . . . . .
C67 C 0.1402(2) 0.1355(3) 0.0295(2) 0.0508(12) Uani 1 1 d . . . . .
H112 H 0.108167 0.090327 0.018971 0.061 Uiso 1 1 calc R U . . .
C68 C 0.8026(2) 0.8448(2) 0.2930(2) 0.0472(12) Uani 1 1 d . . . . .
C69 C 0.4718(3) 0.2405(3) 0.2801(2) 0.0490(12) Uani 1 1 d . . . . .
C70 C 0.8512(2) 0.9136(3) 0.3344(2) 0.0496(12) Uani 1 1 d . . . . .
C71 C 0.9046(3) 0.9547(3) 0.3161(2) 0.0541(13) Uani 1 1 d . . . . .
H160 H 0.909569 0.938417 0.279713 0.065 Uiso 1 1 calc R U . . .
C72 C 0.3204(3) 0.2437(3) 0.2226(2) 0.0525(13) Uani 1 1 d . . . . .
C73 C 0.6119(2) 0.7274(3) 0.4187(2) 0.0502(12) Uani 1 1 d . . . . .
C74 C 0.1246(2) 0.1885(3) 0.0397(2) 0.0507(12) Uani 1 1 d . . . . .
H113 H 0.079633 0.187076 0.038174 0.061 Uiso 1 1 calc R U . . .
C75 C 0.6748(3) 0.3082(3) 0.1651(2) 0.0571(14) Uani 1 1 d . . . . .
H114 H 0.700401 0.329191 0.203245 0.069 Uiso 1 1 calc R U . . .
C76 C 0.8443(3) 0.9368(3) 0.3879(2) 0.0550(13) Uani 1 1 d . . . . .
H161 H 0.808248 0.908777 0.399766 0.066 Uiso 1 1 calc R U . . .
C77 C 0.7390(3) 0.7900(3) 0.4758(2) 0.0569(13) Uani 1 1 d . . . . .
C78 C 0.1038(3) 0.3226(3) 0.1205(3) 0.0616(15) Uani 1 1 d . . . . .
C79 C 0.9109(3) 0.7556(3) 0.2752(2) 0.0573(14) Uani 1 1 d . . . . .
H115 H 0.950787 0.747574 0.284155 0.069 Uiso 1 1 calc R U . . .
C80 C 0.2842(3) 0.6367(3) 0.3438(2) 0.0592(15) Uani 1 1 d . . . . .
C81 C 0.9092(2) 0.6464(3) 0.1845(2) 0.0511(12) Uani 1 1 d . . . . .
C82 C 0.9515(3) 1.0207(3) 0.3519(2) 0.0609(14) Uani 1 1 d . . . . .
C83 C 0.5652(3) 0.2213(3) 0.2729(2) 0.0540(13) Uani 1 1 d . . . . .
C84 C 0.5575(3) 0.8462(3) 0.3832(2) 0.0592(14) Uani 1 1 d . . . . .
H6 H 0.564698 0.887988 0.378951 0.071 Uiso 1 1 calc R U . . .
C85 C 0.6071(3) 0.8237(3) 0.3924(2) 0.0549(13) Uani 1 1 d . . . . .
H7 H 0.654640 0.846005 0.393866 0.066 Uiso 1 1 calc R U . . .
C86 C 0.7547(3) 0.4022(3) 0.3495(2) 0.0500(12) Uani 1 1 d . . . . .
C87 C 0.1457(3) 0.5036(3) 0.2545(2) 0.0564(13) Uani 1 1 d . . . . .
C88 C 0.5996(2) 0.2476(2) 0.0517(2) 0.0500(12) Uani 1 1 d . . . . .
C89 C 0.8004(3) 0.3766(3) 0.3258(2) 0.0559(13) Uani 1 1 d . . . . .
H8 H 0.847406 0.401545 0.327234 0.067 Uiso 1 1 calc R U . . .
C90 C 0.6520(3) 0.1721(3) 0.2512(3) 0.0619(15) Uani 1 1 d . . . . .
C91 C 0.9131(3) 0.5898(3) 0.1933(2) 0.0551(13) Uani 1 1 d . . . . .
C92 C 1.0325(3) 0.6270(3) 0.1809(3) 0.0658(15) Uani 1 1 d . . . . .
C93 C 0.9011(2) 0.8092(3) 0.3026(2) 0.0532(13) Uani 1 1 d . . . . .
H116 H 0.933574 0.846164 0.333503 0.064 Uiso 1 1 calc R U . . .
C94 C 0.2527(3) 0.5691(3) 0.3377(2) 0.0549(14) Uani 1 1 d . . . . .
C95 C 0.8898(3) 1.0016(3) 0.4255(2) 0.0636(15) Uani 1 1 d . . . . .
C96 C 0.1047(3) -0.1095(3) -0.1081(3) 0.0616(14) Uani 1 1 d . . . . .
C97 C 0.6276(3) 0.1368(3) 0.1928(3) 0.0635(15) Uani 1 1 d . . . . .
H9 H 0.601002 0.150036 0.169184 0.076 Uiso 1 1 calc R U . . .
C98 C 0.9763(3) 0.5817(3) 0.1928(2) 0.0640(15) Uani 1 1 d . . . . .
H162 H 0.980049 0.544658 0.200827 0.077 Uiso 1 1 calc R U . . .
C99 C 0.9681(3) 0.6944(3) 0.1735(2) 0.0567(13) Uani 1 1 d . . . . .
C100 C 0.2929(3) 0.7384(4) 0.3435(2) 0.0672(16) Uani 1 1 d . . . . .
H10 H 0.282618 0.774346 0.340115 0.081 Uiso 1 1 calc R U . . .
C101 C 0.4916(3) 0.7948(3) 0.3812(2) 0.0544(13) Uani 1 1 d . . . . .
C102 C 0.7626(3) 0.3092(3) 0.3009(2) 0.0614(14) Uani 1 1 d . . . . .
H11 H 0.779338 0.278518 0.283520 0.074 Uiso 1 1 calc R U . . .
C103 C 0.3675(3) 0.2988(3) 0.2032(2) 0.0620(14) Uani 1 1 d . . . . .
H35 H 0.414406 0.319980 0.228347 0.093 Uiso 1 1 calc R U . . .
H36 H 0.369134 0.279304 0.165063 0.093 Uiso 1 1 calc R U . . .
H37 H 0.348906 0.331988 0.204004 0.093 Uiso 1 1 calc R U . . .
C104 C 0.4515(3) 0.6530(3) 0.2456(2) 0.0583(14) Uani 1 1 d . . . . .
H163 H 0.496043 0.652473 0.241998 0.087 Uiso 1 1 calc R U . . .
H164 H 0.452065 0.665720 0.285218 0.087 Uiso 1 1 calc R U . . .
H165 H 0.414075 0.608687 0.225678 0.087 Uiso 1 1 calc R U . . .
C105 C 0.8494(3) 0.5212(3) 0.3905(2) 0.0581(14) Uani 1 1 d . . . . .
C106 C 0.1740(3) 0.5313(3) 0.3126(2) 0.0612(15) Uani 1 1 d . . . . .
C107 C 0.0893(3) 0.3323(3) 0.0252(3) 0.0577(14) Uani 1 1 d . . . . .
C108 C 0.6666(3) 0.2504(3) 0.0705(3) 0.0583(14) Uani 1 1 d . . . . .
H117 H 0.686606 0.231529 0.044229 0.070 Uiso 1 1 calc R U . . .
C109 C 0.6355(3) 0.2308(3) 0.2785(3) 0.0617(15) Uani 1 1 d . . . . .
C110 C 0.3629(3) 0.7418(3) 0.3623(2) 0.0617(15) Uani 1 1 d . . . . .
C111 C 0.7106(3) 0.7222(3) 0.3766(2) 0.0519(13) Uani 1 1 d . . . . .
C112 C 0.4481(3) 0.1750(3) 0.2390(2) 0.0561(13) Uani 1 1 d . . . . .
H12 H 0.401671 0.146109 0.218060 0.067 Uiso 1 1 calc R U . . .
C113 C 0.5271(3) 0.8304(3) 0.1473(2) 0.0582(14) Uani 1 1 d . . . . .
H166 H 0.567527 0.819960 0.150115 0.087 Uiso 1 1 calc R U . . .
H167 H 0.505698 0.821390 0.107957 0.087 Uiso 1 1 calc R U . . .
H168 H 0.541814 0.877334 0.168188 0.087 Uiso 1 1 calc R U . . .
C114 C 0.3056(3) 0.1766(3) 0.2859(2) 0.0615(14) Uani 1 1 d . . . . .
C115 C 0.0715(3) 0.4684(3) 0.2326(3) 0.0674(16) Uani 1 1 d . . . . .
H38 H 0.051925 0.449267 0.193340 0.081 Uiso 1 1 calc R U . . .
C116 C 0.7040(3) 0.2805(3) 0.1275(3) 0.0605(15) Uani 1 1 d . . . . .
C117 C 1.0272(3) 0.6832(3) 0.1710(2) 0.0646(15) Uani 1 1 d . . . . .
H169 H 1.064662 0.713912 0.162476 0.078 Uiso 1 1 calc R U . . .
C118 C 0.6425(3) 0.0810(3) 0.1691(2) 0.0618(14) Uani 1 1 d . . . . .
C119 C 0.4266(3) 0.7976(3) 0.3720(2) 0.0594(14) Uani 1 1 d . . . . .
C120 C 0.9428(3) 1.0414(3) 0.4053(3) 0.0676(16) Uani 1 1 d . . . . .
H170 H 0.974031 1.084545 0.429677 0.081 Uiso 1 1 calc R U . . .
C121 C 0.2460(3) 0.6752(3) 0.3320(2) 0.0646(15) Uani 1 1 d . . . . .
H13 H 0.197186 0.658755 0.318623 0.078 Uiso 1 1 calc R U . . .
C122 C 0.5051(3) 0.1632(3) 0.2363(2) 0.0619(15) Uani 1 1 d . . . . .
H14 H 0.505352 0.123415 0.214189 0.074 Uiso 1 1 calc R U . . .
C123 C 0.6569(3) 0.6785(3) 0.3205(2) 0.0602(14) Uani 1 1 d . . . . .
H39 H 0.610967 0.675302 0.323700 0.090 Uiso 1 1 calc R U . . .
H40 H 0.669328 0.698283 0.291479 0.090 Uiso 1 1 calc R U . . .
H41 H 0.655975 0.634051 0.310309 0.090 Uiso 1 1 calc R U . . .
C124 C 0.7818(3) 0.7349(3) 0.3831(2) 0.0559(13) Uani 1 1 d . . . . .
H42 H 0.796009 0.717043 0.351832 0.067 Uiso 1 1 calc R U . . .
C125 C 0.6862(3) 0.0665(3) 0.2061(3) 0.0672(16) Uani 1 1 d . . . . .
H15 H 0.698395 0.031173 0.191252 0.081 Uiso 1 1 calc R U . . .
C126 C 0.6105(3) 0.0398(3) 0.1064(3) 0.0635(15) Uani 1 1 d . . . . .
C127 C 0.4772(4) 0.4886(3) 0.2014(2) 0.0695(17) Uani 1 1 d . . . . .
H209 H 0.448589 0.485692 0.167919 0.083 Uiso 1 1 calc R U . . .
C128 C 0.0003(3) 0.3338(3) 0.0742(4) 0.088(2) Uani 1 1 d . . . . .
C129 C 0.8529(3) 0.5355(3) 0.2052(3) 0.0674(16) Uani 1 1 d . . . . .
H254 H 0.816946 0.550970 0.211431 0.101 Uiso 1 1 calc R U . . .
H255 H 0.870960 0.526941 0.238633 0.101 Uiso 1 1 calc R U . . .
H256 H 0.833100 0.494515 0.173138 0.101 Uiso 1 1 calc R U . . .
C130 C 0.4484(3) 0.8956(3) 0.3334(3) 0.0661(16) Uani 1 1 d . . . . .
H43 H 0.464794 0.875601 0.304699 0.079 Uiso 1 1 calc R U . . .
C131 C 0.0276(3) 0.4619(4) 0.2689(3) 0.079(2) Uani 1 1 d . . . . .
C132 C 0.2118(3) 0.0159(3) 0.0673(3) 0.0791(19) Uani 1 1 d . . . . .
H118 H 0.234562 0.043034 0.105083 0.095 Uiso 1 1 calc R U . . .
C133 C 0.0263(3) 0.3365(3) 0.0279(3) 0.0734(17) Uani 1 1 d . . . . .
H119 H 0.000597 0.341207 -0.003027 0.088 Uiso 1 1 calc R U . . .
C134 C 0.8098(3) 0.8013(3) 0.4799(3) 0.0646(15) Uani 1 1 d . . . . .
H44 H 0.843578 0.828709 0.514355 0.078 Uiso 1 1 calc R U . . .
C135 C 0.9685(3) 0.7592(3) 0.1647(3) 0.0714(16) Uani 1 1 d . . . . .
H174 H 0.924314 0.761115 0.167485 0.107 Uiso 1 1 calc R U . . .
H175 H 1.006582 0.797693 0.193509 0.107 Uiso 1 1 calc R U . . .
H176 H 0.974992 0.759639 0.127670 0.107 Uiso 1 1 calc R U . . .
C136 C 0.4494(3) 0.4837(3) 0.2477(3) 0.0676(15) Uani 1 1 d . . . . .
C137 C 0.1429(3) -0.0920(3) -0.0024(3) 0.0708(17) Uani 1 1 d . . . . .
H120 H 0.118440 -0.138713 -0.011762 0.085 Uiso 1 1 calc R U . . .
C138 C 0.5768(3) 0.3363(3) 0.1932(2) 0.0674(16) Uani 1 1 d . . . . .
H121 H 0.610248 0.355498 0.230060 0.101 Uiso 1 1 calc R U . . .
H122 H 0.566345 0.370981 0.183512 0.101 Uiso 1 1 calc R U . . .
H123 H 0.534116 0.301325 0.194245 0.101 Uiso 1 1 calc R U . . .
C139 C 0.8839(3) 1.0286(3) 0.4870(3) 0.0758(18) Uani 1 1 d . . . . .
C140 C 0.6941(3) 0.1544(3) 0.2860(3) 0.0704(16) Uani 1 1 d . . . . .
H16 H 0.710279 0.178435 0.324950 0.085 Uiso 1 1 calc R U . . .
C141 C 0.1481(3) 0.5405(3) -0.0027(3) 0.0731(17) Uani 1 1 d . . . . .
C142 C 0.5602(3) 0.2146(3) -0.0104(2) 0.0676(15) Uani 1 1 d . . . . .
H124 H 0.515294 0.217122 -0.015924 0.101 Uiso 1 1 calc R U . . .
H125 H 0.587354 0.237550 -0.032646 0.101 Uiso 1 1 calc R U . . .
H126 H 0.552646 0.167907 -0.022354 0.101 Uiso 1 1 calc R U . . .
C143 C 0.2855(4) 0.6296(3) 0.0607(3) 0.0720(17) Uani 1 1 d . . . . .
H210 H 0.331275 0.659255 0.082492 0.086 Uiso 1 1 calc R U . . .
C144 C 0.7175(3) 0.8204(3) 0.5275(2) 0.0685(16) Uani 1 1 d . . . . .
H45 H 0.758569 0.846473 0.559318 0.103 Uiso 1 1 calc R U . . .
H46 H 0.696259 0.849276 0.518845 0.103 Uiso 1 1 calc R U . . .
H47 H 0.683997 0.784675 0.536902 0.103 Uiso 1 1 calc R U . . .
C145 C 0.8310(3) 0.7727(3) 0.4340(3) 0.0643(15) Uani 1 1 d . . . . .
C146 C 0.0400(4) 0.3275(3) 0.1202(4) 0.087(2) Uani 1 1 d . . . . .
H127 H 0.022992 0.326380 0.152359 0.105 Uiso 1 1 calc R U . . .
C147 C 0.4179(3) 0.9832(3) 0.3821(4) 0.089(3) Uani 1 1 d . . . . .
H48 H 0.415631 1.024609 0.385799 0.107 Uiso 1 1 calc R U . . .
C148 C 0.1936(4) 0.5808(3) -0.0274(3) 0.0736(17) Uani 1 1 d . . . . .
H211 H 0.177896 0.578665 -0.064842 0.088 Uiso 1 1 calc R U . . .
C149 C 1.0115(3) 1.0652(3) 0.3321(3) 0.0726(17) Uani 1 1 d . . . . .
C150 C 0.9094(3) 0.5267(3) 0.4255(3) 0.0752(18) Uani 1 1 d . . . . .
C151 C 0.2945(3) 0.7657(3) 0.1971(3) 0.0748(17) Uani 1 1 d . . . . .
H177 H 0.267013 0.737042 0.215781 0.112 Uiso 1 1 calc R U . . .
H178 H 0.305501 0.812142 0.217139 0.112 Uiso 1 1 calc R U . . .
H179 H 0.267938 0.753403 0.158505 0.112 Uiso 1 1 calc R U . . .
C152 C 0.3355(3) 0.1589(3) 0.3353(2) 0.0805(19) Uani 1 1 d . . . . .
H49 H 0.298624 0.121972 0.340827 0.121 Uiso 1 1 calc R U . . .
H50 H 0.372477 0.145772 0.327117 0.121 Uiso 1 1 calc R U . . .
H51 H 0.354389 0.197579 0.369381 0.121 Uiso 1 1 calc R U . . .
C153 C 0.4244(3) 0.8628(3) 0.3715(2) 0.0641(15) Uani 1 1 d . . . . .
C154 C 0.1923(3) 0.5103(3) 0.2135(2) 0.0628(15) Uani 1 1 d . . . . .
H52 H 0.163200 0.487911 0.174958 0.094 Uiso 1 1 calc R U . . .
H53 H 0.219131 0.557457 0.219049 0.094 Uiso 1 1 calc R U . . .
H54 H 0.224068 0.489920 0.220633 0.094 Uiso 1 1 calc R U . . .
C155 C 0.2498(3) 0.2054(3) 0.1932(2) 0.0663(16) Uani 1 1 d . . . . .
H55 H 0.231841 0.215422 0.162091 0.080 Uiso 1 1 calc R U . . .
C156 C 0.7129(3) 0.1026(3) 0.2652(3) 0.0703(17) Uani 1 1 d . . . . .
C157 C 0.8543(3) 0.5675(3) 0.3610(3) 0.0704(17) Uani 1 1 d . . . . .
C158 C 0.7827(4) -0.2201(4) 0.0921(3) 0.0804(19) Uani 1 1 d . . . . .
H180 H 0.806372 -0.246470 0.080135 0.097 Uiso 1 1 calc R U . . .
C159 C 0.8224(4) -0.1515(4) 0.1234(3) 0.085(2) Uani 1 1 d . . . . .
C160 C 0.1297(3) 0.5232(4) 0.3490(3) 0.083(2) Uani 1 1 d . . . . .
C161 C 0.2057(3) 0.1541(4) 0.2075(2) 0.0766(19) Uani 1 1 d . . . . .
C162 C 0.2336(3) 0.1397(3) 0.2543(3) 0.080(2) Uani 1 1 d . . . . .
H56 H 0.204171 0.104833 0.265067 0.096 Uiso 1 1 calc R U . . .
C163 C 0.5449(4) 0.4976(3) 0.2033(3) 0.0739(18) Uani 1 1 d . . . . .
H212 H 0.561873 0.500704 0.171354 0.089 Uiso 1 1 calc R U . . .
C164 C 0.5621(4) 0.4957(3) 0.2976(3) 0.0787(19) Uani 1 1 d . . . . .
H213 H 0.591054 0.496958 0.330011 0.094 Uiso 1 1 calc R U . . .
C165 C 0.5875(4) 0.5022(3) 0.2508(3) 0.0779(18) Uani 1 1 d . . . . .
H214 H 0.634274 0.509695 0.252155 0.094 Uiso 1 1 calc R U . . .
C166 C 0.1768(4) -0.0536(3) 0.0544(3) 0.081(2) Uani 1 1 d . . . . .
C167 C 0.2631(4) 0.6247(3) 0.0045(4) 0.086(2) Uani 1 1 d . . . . .
H215 H 0.294393 0.650587 -0.012241 0.103 Uiso 1 1 calc R U . . .
C168 C 0.7626(3) 0.0870(3) 0.3059(3) 0.081(2) Uani 1 1 d . . . . .
C169 C 0.0574(3) 0.4897(4) 0.3263(3) 0.090(2) Uani 1 1 d . . . . .
H57 H 0.028207 0.485969 0.350949 0.108 Uiso 1 1 calc R U . . .
C170 C 0.1736(4) 0.5464(4) 0.0522(3) 0.0768(17) Uani 1 1 d . . . . .
H216 H 0.144278 0.518735 0.068891 0.092 Uiso 1 1 calc R U . . .
C171 C 0.3604(3) 0.9770(4) 0.4692(4) 0.093(2) Uani 1 1 d . . . . .
C172 C 0.3979(3) 0.8911(4) 0.4143(3) 0.0784(19) Uani 1 1 d . . . . .
H58 H 0.383955 0.868570 0.439993 0.094 Uiso 1 1 calc R U . . .
C173 C 0.1166(4) 0.3360(4) -0.0262(3) 0.086(2) Uani 1 1 d . . . . .
H128 H 0.160913 0.332311 -0.020785 0.129 Uiso 1 1 calc R U . . .
H129 H 0.083013 0.299496 -0.059206 0.129 Uiso 1 1 calc R U . . .
H130 H 0.123421 0.378502 -0.031787 0.129 Uiso 1 1 calc R U . . .
C174 C 0.7116(4) -0.2495(4) 0.0785(3) 0.0782(18) Uani 1 1 d . . . . .
H181 H 0.686957 -0.295617 0.058365 0.094 Uiso 1 1 calc R U . . .
C175 C 0.4949(4) 0.4875(3) 0.2964(3) 0.0772(18) Uani 1 1 d . . . . .
H217 H 0.478577 0.484254 0.328577 0.093 Uiso 1 1 calc R U . . .
C176 C 0.3919(4) 0.9495(4) 0.4195(3) 0.090(2) Uani 1 1 d . . . . .
C177 C 0.9746(3) 0.5775(4) 0.4288(4) 0.100(3) Uani 1 1 d . . . . .
H59 H 1.015364 0.581914 0.452683 0.120 Uiso 1 1 calc R U . . .
C178 C 0.7852(5) -0.1146(4) 0.1418(3) 0.091(2) Uani 1 1 d . . . . .
H182 H 0.809761 -0.069186 0.164033 0.110 Uiso 1 1 calc R U . . .
C179 C 1.0990(3) 0.6157(4) 0.1780(3) 0.086(2) Uani 1 1 d . . . . .
H183 H 1.132365 0.652177 0.169242 0.129 Uiso 1 1 calc R U . . .
H184 H 1.119729 0.614100 0.214080 0.129 Uiso 1 1 calc R U . . .
H185 H 1.086936 0.573578 0.148704 0.129 Uiso 1 1 calc R U . . .
C180 C 0.2387(4) 0.5901(4) 0.0832(3) 0.0817(19) Uani 1 1 d . . . . .
H218 H 0.252545 0.593588 0.121248 0.098 Uiso 1 1 calc R U . . .
C181 C 0.7840(4) 0.0325(3) 0.2722(3) 0.085(2) Uani 1 1 d . . . . .
H17 H 0.806906 0.048215 0.244782 0.128 Uiso 1 1 calc R U . . .
H18 H 0.815842 0.024750 0.298283 0.128 Uiso 1 1 calc R U . . .
H19 H 0.742384 -0.008949 0.252858 0.128 Uiso 1 1 calc R U . . .
C182 C 0.1457(4) 0.3186(4) 0.1719(3) 0.0809(19) Uani 1 1 d . . . . .
H131 H 0.187981 0.315504 0.164410 0.121 Uiso 1 1 calc R U . . .
H132 H 0.158116 0.358407 0.203787 0.121 Uiso 1 1 calc R U . . .
H133 H 0.117827 0.279138 0.180445 0.121 Uiso 1 1 calc R U . . .
C183 C 0.6767(5) -0.2125(4) 0.0940(4) 0.097(2) Uani 1 1 d . . . . .
H186 H 0.627449 -0.231508 0.082705 0.116 Uiso 1 1 calc R U . . .
C184 C 0.8854(4) 1.0996(3) 0.4969(3) 0.087(2) Uani 1 1 d . . . . .
H187 H 0.927481 1.128605 0.489703 0.131 Uiso 1 1 calc R U . . .
H188 H 0.844497 1.096240 0.471464 0.131 Uiso 1 1 calc R U . . .
H189 H 0.885119 1.118171 0.535672 0.131 Uiso 1 1 calc R U . . .
C185 C 0.9076(3) 0.7832(4) 0.4414(3) 0.096(2) Uani 1 1 d . . . . .
H60 H 0.934288 0.811051 0.479934 0.145 Uiso 1 1 calc R U . . .
H61 H 0.909933 0.740136 0.433603 0.145 Uiso 1 1 calc R U . . .
H62 H 0.927070 0.805193 0.415468 0.145 Uiso 1 1 calc R U . . .
C186 C 0.9199(4) 0.6149(4) 0.3651(4) 0.094(2) Uani 1 1 d . . . . .
H63 H 0.923095 0.644366 0.344183 0.113 Uiso 1 1 calc R U . . .
C187 C 0.4480(4) 0.9588(3) 0.3380(3) 0.079(2) Uani 1 1 d . . . . .
C188 C 0.9804(4) 0.6209(4) 0.3982(5) 0.111(3) Uani 1 1 d . . . . .
C189 C 0.4762(4) 0.9976(3) 0.2983(3) 0.093(2) Uani 1 1 d . . . . .
C190 C 0.7881(4) 0.5647(4) 0.3257(3) 0.092(2) Uani 1 1 d . . . . .
H257 H 0.760690 0.576398 0.350336 0.138 Uiso 1 1 calc R U . . .
H258 H 0.760664 0.519670 0.299219 0.138 Uiso 1 1 calc R U . . .
H259 H 0.800932 0.596171 0.305022 0.138 Uiso 1 1 calc R U . . .
C191 C 0.7268(4) 0.0627(4) 0.3489(3) 0.090(2) Uani 1 1 d . . . . .
H20 H 0.757872 0.053122 0.373968 0.135 Uiso 1 1 calc R U . . .
H21 H 0.715481 0.097243 0.370669 0.135 Uiso 1 1 calc R U . . .
H22 H 0.684079 0.022310 0.329431 0.135 Uiso 1 1 calc R U . . .
C192 C -0.0523(3) 0.4220(4) 0.2445(4) 0.108(3) Uani 1 1 d . . . . .
H67 H -0.063422 0.406442 0.203559 0.162 Uiso 1 1 calc R U . . .
H68 H -0.068375 0.383798 0.257774 0.162 Uiso 1 1 calc R U . . .
H69 H -0.075292 0.450702 0.256813 0.162 Uiso 1 1 calc R U . . .
C193 C 0.9047(3) 0.4782(4) 0.4598(3) 0.101(3) Uani 1 1 d . . . . .
H70 H 0.951208 0.489175 0.481746 0.152 Uiso 1 1 calc R U . . .
H71 H 0.875237 0.482528 0.484974 0.152 Uiso 1 1 calc R U . . .
H72 H 0.884578 0.432473 0.434085 0.152 Uiso 1 1 calc R U . . .
C194 C 0.7767(3) 0.2799(4) 0.1466(3) 0.089(2) Uani 1 1 d . . . . .
H134 H 0.788529 0.258192 0.113996 0.134 Uiso 1 1 calc R U . . .
H135 H 0.812087 0.325609 0.164534 0.134 Uiso 1 1 calc R U . . .
H136 H 0.774650 0.255457 0.173322 0.134 Uiso 1 1 calc R U . . .
C195 C 0.5228(4) 1.0720(3) 0.3321(4) 0.120(3) Uani 1 1 d . . . . .
H73 H 0.540241 1.095740 0.306591 0.180 Uiso 1 1 calc R U . . .
H74 H 0.495606 1.091584 0.351529 0.180 Uiso 1 1 calc R U . . .
H75 H 0.562064 1.075500 0.359640 0.180 Uiso 1 1 calc R U . . .
C196 C 0.8184(4) 0.9808(4) 0.4978(3) 0.101(2) Uani 1 1 d . . . . .
H190 H 0.777009 0.976214 0.472153 0.152 Uiso 1 1 calc R U . . .
H191 H 0.819303 0.937250 0.491684 0.152 Uiso 1 1 calc R U . . .
H192 H 0.817384 0.998710 0.536506 0.152 Uiso 1 1 calc R U . . .
C197 C 0.6309(5) 0.0829(4) 0.0713(3) 0.130(4) Uani 1 1 d . . . . .
H23 H 0.610236 0.056101 0.031746 0.195 Uiso 1 1 calc R U . . .
H24 H 0.614448 0.117778 0.080413 0.195 Uiso 1 1 calc R U . . .
H25 H 0.681552 0.103241 0.078746 0.195 Uiso 1 1 calc R U . . .
C198 C 0.9458(5) 1.0315(4) 0.5305(3) 0.111(3) Uani 1 1 d . . . . .
H193 H 0.989904 1.061126 0.526337 0.167 Uiso 1 1 calc R U . . .
H194 H 0.942131 1.048293 0.568472 0.167 Uiso 1 1 calc R U . . .
H195 H 0.944049 0.986833 0.523650 0.167 Uiso 1 1 calc R U . . .
C199 C 0.8323(4) 0.1536(4) 0.3357(4) 0.118(3) Uani 1 1 d . . . . .
H26 H 0.854067 0.167918 0.307261 0.178 Uiso 1 1 calc R U . . .
H27 H 0.821141 0.188489 0.357074 0.178 Uiso 1 1 calc R U . . .
H28 H 0.864332 0.145180 0.361028 0.178 Uiso 1 1 calc R U . . .
C200 C 0.5219(4) 0.9699(4) 0.2657(3) 0.105(3) Uani 1 1 d . . . . .
H76 H 0.538439 0.995784 0.241352 0.157 Uiso 1 1 calc R U . . .
H77 H 0.561688 0.973444 0.292640 0.157 Uiso 1 1 calc R U . . .
H78 H 0.493847 0.923196 0.243052 0.157 Uiso 1 1 calc R U . . .
C201 C 0.6302(4) -0.0202(4) 0.0897(3) 0.100(2) Uani 1 1 d . . . . .
H29 H 0.616138 -0.047818 0.113408 0.149 Uiso 1 1 calc R U . . .
H30 H 0.606273 -0.046879 0.050421 0.149 Uiso 1 1 calc R U . . .
H31 H 0.680416 -0.003647 0.094782 0.149 Uiso 1 1 calc R U . . .
C202 C 0.3750(4) 0.4732(4) 0.2456(3) 0.091(2) Uani 1 1 d . . . . .
H219 H 0.366016 0.471107 0.281720 0.136 Uiso 1 1 calc R U . . .
H220 H 0.367691 0.510196 0.237651 0.136 Uiso 1 1 calc R U . . .
H221 H 0.343326 0.431493 0.216097 0.136 Uiso 1 1 calc R U . . .
C203 C 0.7160(6) -0.1428(5) 0.1285(5) 0.136(4) Uani 1 1 d . . . . .
H196 H 0.692003 -0.117229 0.141630 0.163 Uiso 1 1 calc R U . . .
C204 C 0.4030(4) 0.9851(4) 0.5247(4) 0.102(2) Uani 1 1 d . . . . .
H79 H 0.400893 0.941852 0.525345 0.153 Uiso 1 1 calc R U . . .
H80 H 0.451280 1.015818 0.530408 0.153 Uiso 1 1 calc R U . . .
H81 H 0.384634 1.002890 0.554590 0.153 Uiso 1 1 calc R U . . .
C205 C 0.8956(6) 0.6976(5) 0.6722(5) 0.135(4) Uani 1 1 d D . . . .
H225 H 0.924464 0.690629 0.699534 0.162 Uiso 1 1 calc R U . . .
C206 C 0.0749(4) 0.4922(4) -0.0361(4) 0.104(2) Uani 1 1 d . . . . .
H222 H 0.066948 0.495489 -0.073789 0.156 Uiso 1 1 calc R U . . .
H223 H 0.068573 0.446871 -0.038713 0.156 Uiso 1 1 calc R U . . .
H224 H 0.041893 0.502860 -0.017564 0.156 Uiso 1 1 calc R U . . .
C207 C 0.5295(4) 0.0070(4) 0.0970(3) 0.102(2) Uani 1 1 d . . . . .
H32 H 0.517775 -0.021038 0.120709 0.152 Uiso 1 1 calc R U . . .
H33 H 0.513123 0.041859 0.106904 0.152 Uiso 1 1 calc R U . . .
H34 H 0.507199 -0.020207 0.057688 0.152 Uiso 1 1 calc R U . . .
C208 C 0.1604(4) 0.5539(6) 0.4127(3) 0.134(4) Uani 1 1 d . . . . .
H82 H 0.211095 0.575236 0.421276 0.201 Uiso 1 1 calc R U . . .
H83 H 0.143373 0.587149 0.427523 0.201 Uiso 1 1 calc R U . . .
H84 H 0.146172 0.519030 0.429896 0.201 Uiso 1 1 calc R U . . .
C209 C 0.1283(3) 0.1135(5) 0.1765(3) 0.115(3) Uani 1 1 d . . . . .
H85 H 0.107150 0.079851 0.193647 0.173 Uiso 1 1 calc R U . . .
H86 H 0.104898 0.143097 0.178955 0.173 Uiso 1 1 calc R U . . .
H87 H 0.123761 0.091577 0.137134 0.173 Uiso 1 1 calc R U . . .
C210 C 0.0278(4) -0.1472(4) -0.1123(4) 0.114(3) Uani 1 1 d . . . . .
H137 H 0.023177 -0.170466 -0.084690 0.172 Uiso 1 1 calc R U . . .
H138 H 0.006723 -0.115745 -0.104928 0.172 Uiso 1 1 calc R U . . .
H139 H 0.004352 -0.179489 -0.149931 0.172 Uiso 1 1 calc R U . . .
C211 C 0.4121(4) 0.9913(4) 0.2536(4) 0.128(4) Uani 1 1 d . . . . .
H88 H 0.429170 1.015486 0.228288 0.192 Uiso 1 1 calc R U . . .
H89 H 0.383391 0.944324 0.232081 0.192 Uiso 1 1 calc R U . . .
H90 H 0.384360 1.010050 0.273071 0.192 Uiso 1 1 calc R U . . .
C213 C 0.3602(5) 1.0395(5) 0.4639(4) 0.139(4) Uani 1 1 d . . . . .
H91 H 0.331563 1.030625 0.426845 0.208 Uiso 1 1 calc R U . . .
H92 H 0.341088 1.058187 0.492759 0.208 Uiso 1 1 calc R U . . .
H93 H 0.407734 1.071115 0.468576 0.208 Uiso 1 1 calc R U . . .
C214 C -0.0696(4) 0.3389(4) 0.0760(5) 0.123(3) Uani 1 1 d . . . . .
H140 H -0.079633 0.336075 0.111669 0.184 Uiso 1 1 calc R U . . .
H141 H -0.066266 0.381350 0.072194 0.184 Uiso 1 1 calc R U . . .
H142 H -0.106935 0.302324 0.045144 0.184 Uiso 1 1 calc R U . . .
C216 C 0.9021(6) 0.6848(5) 0.6170(7) 0.154(5) Uani 1 1 d D . . . .
C217 C 0.8603(8) 0.6992(5) 0.5784(5) 0.178(8) Uani 1 1 d D . . . .
H226 H 0.865771 0.693791 0.541614 0.213 Uiso 1 1 calc R U . . .
C218 C 0.1155(6) -0.0726(4) -0.1494(3) 0.165(5) Uani 1 1 d . . . . .
H143 H 0.165315 -0.049203 -0.145283 0.248 Uiso 1 1 calc R U . . .
H144 H 0.092977 -0.104064 -0.187467 0.248 Uiso 1 1 calc R U . . .
H145 H 0.095348 -0.040320 -0.142464 0.248 Uiso 1 1 calc R U . . .
C219 C 0.8104(7) 0.7215(5) 0.5945(5) 0.189(9) Uani 1 1 d D . . . .
H227 H 0.781283 0.728830 0.567640 0.226 Uiso 1 1 calc R U . . .
C220 C 0.8033(4) 0.7330(5) 0.6493(6) 0.152(5) Uani 1 1 d D . . . .
H228 H 0.770470 0.748531 0.660411 0.183 Uiso 1 1 calc R U . . .
C222 C 0.1341(5) -0.1644(5) -0.1257(5) 0.137(4) Uani 1 1 d . . . . .
H146 H 0.128356 -0.190328 -0.100090 0.205 Uiso 1 1 calc R U . . .
H147 H 0.108377 -0.194061 -0.163990 0.205 Uiso 1 1 calc R U . . .
H148 H 0.183364 -0.142398 -0.123928 0.205 Uiso 1 1 calc R U . . .
C223 C 0.8467(6) 0.7205(5) 0.6867(4) 0.125(3) Uani 1 1 d D . . . .
H229 H 0.842854 0.727966 0.724027 0.150 Uiso 1 1 calc R U . . .
C224 C 0.9017(5) -0.1178(5) 0.1373(4) 0.131(3) Uani 1 1 d . . . . .
H197 H 0.918919 -0.150423 0.121376 0.197 Uiso 1 1 calc R U . . .
H198 H 0.915974 -0.081679 0.121391 0.197 Uiso 1 1 calc R U . . .
H199 H 0.920948 -0.099763 0.177975 0.197 Uiso 1 1 calc R U . . .
C225 C 0.2825(4) 0.9222(4) 0.4571(4) 0.119(3) Uani 1 1 d . . . . .
H94 H 0.283687 0.881055 0.460821 0.179 Uiso 1 1 calc R U . . .
H95 H 0.259905 0.938683 0.484099 0.179 Uiso 1 1 calc R U . . .
H96 H 0.256494 0.913472 0.419114 0.179 Uiso 1 1 calc R U . . .
C226 C 1.0811(4) 1.0770(6) 0.3658(4) 0.139(4) Uani 1 1 d . . . . .
H200 H 1.084027 1.092764 0.405755 0.209 Uiso 1 1 calc R U . . .
H201 H 1.086727 1.035486 0.356817 0.209 Uiso 1 1 calc R U . . .
H202 H 1.117837 1.110578 0.356826 0.209 Uiso 1 1 calc R U . . .
C229 C 1.0019(7) 1.0414(7) 0.2713(4) 0.278(12) Uani 1 1 d . . . . .
H203 H 1.003275 0.997881 0.260354 0.417 Uiso 1 1 calc R U . . .
H204 H 0.956925 1.037404 0.251895 0.417 Uiso 1 1 calc R U . . .
H205 H 1.039044 1.072975 0.260991 0.417 Uiso 1 1 calc R U . . .
C231 C 1.0523(5) 0.6737(5) 0.4002(6) 0.182(6) Uani 1 1 d . . . . .
H260 H 1.056392 0.670267 0.362064 0.272 Uiso 1 1 calc R U . . .
H261 H 1.089151 0.665982 0.420589 0.272 Uiso 1 1 calc R U . . .
H262 H 1.056482 0.718220 0.419396 0.272 Uiso 1 1 calc R U . . .
C232 C 0.1420(9) -0.1539(6) 0.0851(5) 0.242(9) Uani 1 1 d . . . . .
H149 H 0.098375 -0.169412 0.056726 0.363 Uiso 1 1 calc R U . . .
H150 H 0.171461 -0.173570 0.069444 0.363 Uiso 1 1 calc R U . . .
H151 H 0.132192 -0.167214 0.117642 0.363 Uiso 1 1 calc R U . . .
C234 C 0.2426(7) -0.0550(7) 0.1439(6) 0.224(8) Uani 1 1 d . . . . .
H152 H 0.262158 -0.006774 0.152314 0.336 Uiso 1 1 calc R U . . .
H153 H 0.235382 -0.065704 0.177966 0.336 Uiso 1 1 calc R U . . .
H154 H 0.274650 -0.072059 0.129768 0.336 Uiso 1 1 calc R U . . .
C235 C 1.0078(7) 1.1309(6) 0.3403(9) 0.244(10) Uani 1 1 d . . . . .
H206 H 1.013628 1.152174 0.380098 0.366 Uiso 1 1 calc R U . . .
H207 H 1.044775 1.159461 0.327731 0.366 Uiso 1 1 calc R U . . .
H208 H 0.962656 1.123889 0.318635 0.366 Uiso 1 1 calc R U . . .
C248 C 0.1837(7) 0.8283(8) 0.2902(5) 0.240(7) Uani 1 1 d DG U . . .
H230 H 0.195420 0.791683 0.280138 0.288 Uiso 1 1 calc R U . . .
C247 C 0.2240(6) 0.8890(10) 0.2829(5) 0.246(7) Uani 1 1 d G U . . .
H231 H 0.262630 0.893144 0.267887 0.295 Uiso 1 1 calc R U . . .
C250 C 0.2064(8) 0.9437(7) 0.2980(6) 0.281(8) Uani 1 1 d G U . . .
H232 H 0.233382 0.984367 0.293088 0.337 Uiso 1 1 calc R U . . .
C251 C 0.1486(9) 0.9376(7) 0.3204(6) 0.333(11) Uani 1 1 d G U . . .
H233 H 0.136923 0.974132 0.330538 0.400 Uiso 1 1 calc R U . . .
C246 C 0.1084(6) 0.8768(9) 0.3278(5) 0.236(7) Uani 1 1 d DG U . . .
H234 H 0.069712 0.872673 0.342789 0.284 Uiso 1 1 calc R U . . .
C252 C 0.1259(7) 0.8221(7) 0.3127(5) 0.250(7) Uani 1 1 d DG U . . .
C249 C 0.0929(14) 0.7618(12) 0.3302(12) 0.441(18) Uani 1 1 d D U . . .
H263 H 0.128675 0.748566 0.344357 0.661 Uiso 1 1 calc R U . . .
H264 H 0.058075 0.725243 0.297918 0.661 Uiso 1 1 calc R U . . .
H265 H 0.070656 0.772683 0.359673 0.661 Uiso 1 1 calc R U . . .
C254 C 0.1237(11) -0.0664(10) 0.1365(8) 0.293(12) Uani 1 1 d . . . . .
H155 H 0.141116 -0.017992 0.151182 0.440 Uiso 1 1 calc R U . . .
H156 H 0.076875 -0.085318 0.111633 0.440 Uiso 1 1 calc R U . . .
H157 H 0.122367 -0.084310 0.167567 0.440 Uiso 1 1 calc R U . . .
C255 C 0.9550(8) 0.6620(8) 0.6033(10) 0.41(2) Uani 1 1 d D . . . .
H238 H 0.977536 0.655097 0.635976 0.611 Uiso 1 1 calc R U . . .
H239 H 0.933033 0.620053 0.572046 0.611 Uiso 1 1 calc R U . . .
H240 H 0.989776 0.695468 0.592711 0.611 Uiso 1 1 calc R U . . .
Ni1 Ni 0.34062(3) 0.28694(3) 0.05607(2) 0.03733(16) Uani 1 1 d . . . . .
C262 C 0.6811(5) 0.3348(3) 0.4818(4) 0.167(4) Uani 1 1 d DG U . . .
H249 H 0.715732 0.378688 0.491098 0.200 Uiso 1 1 calc R U . . .
C257 C 0.6094(5) 0.3184(4) 0.4755(3) 0.129(3) Uani 1 1 d G U . . .
H250 H 0.592365 0.350872 0.474235 0.155 Uiso 1 1 calc R U . . .
C258 C 0.5632(4) 0.2533(4) 0.4711(3) 0.164(4) Uani 1 1 d G U . . .
H251 H 0.515263 0.242367 0.466944 0.196 Uiso 1 1 calc R U . . .
C261 C 0.5887(5) 0.2048(3) 0.4730(3) 0.183(5) Uani 1 1 d G U . . .
H252 H 0.557808 0.161258 0.470119 0.219 Uiso 1 1 calc R U . . .
C259 C 0.6604(5) 0.2212(4) 0.4793(4) 0.183(5) Uani 1 1 d DG U . . .
H253 H 0.681915 0.193707 0.487201 0.220 Uiso 1 1 calc R U . . .
C260 C 0.6942(7) 0.2799(6) 0.4728(3) 0.156(4) Uani 1 1 d DG U . . .
C264 C 0.7553(9) 0.2807(8) 0.4515(6) 0.372(15) Uani 1 1 d D U . . .
H246 H 0.779725 0.323843 0.446861 0.558 Uiso 1 1 calc R U . . .
H247 H 0.786804 0.273358 0.478274 0.558 Uiso 1 1 calc R U . . .
H248 H 0.739691 0.245449 0.415363 0.558 Uiso 1 1 calc R U . . .
Ni2 Ni 0.70067(3) 0.69706(3) 0.18701(2) 0.03920(17) Uani 1 1 d . . . . .
C212 C 0.1756(6) -0.0861(4) 0.1011(4) 0.132(4) Uani 1 1 d . . . . .

loop_
_atom_site_aniso_label
_atom_site_aniso_U_11
_atom_site_aniso_U_22
_atom_site_aniso_U_33
_atom_site_aniso_U_23
_atom_site_aniso_U_13
_atom_site_aniso_U_12
Ni3 0.0321(3) 0.0501(4) 0.0498(4) 0.0188(3) 0.0065(3) 0.0186(3)
Ni4 0.0369(3) 0.0738(5) 0.0523(4) 0.0334(3) 0.0122(3) 0.0273(3)
N1 0.033(2) 0.035(2) 0.051(2) 0.0220(18) 0.0081(17) 0.0097(16)
N2 0.0287(19) 0.036(2) 0.049(2) 0.0204(19) 0.0071(16) 0.0141(16)
N3 0.0276(19) 0.035(2) 0.049(2) 0.0224(17) 0.0082(16) 0.0118(15)
N4 0.0256(18) 0.039(2) 0.048(2) 0.0207(18) 0.0057(16) 0.0131(16)
N5 0.032(2) 0.050(2) 0.044(2) 0.022(2) 0.0076(17) 0.0157(18)
N6 0.032(2) 0.041(2) 0.055(2) 0.0263(19) 0.0123(17) 0.0089(17)
N7 0.0273(19) 0.037(2) 0.047(2) 0.0221(17) 0.0092(16) 0.0083(16)
N8 0.028(2) 0.050(2) 0.054(2) 0.020(2) 0.0067(18) 0.0149(18)
N26 0.0262(19) 0.044(2) 0.058(2) 0.022(2) 0.0036(17) 0.0128(17)
N10 0.029(2) 0.050(2) 0.047(2) 0.0157(19) 0.0100(17) 0.0158(17)
N11 0.033(2) 0.053(3) 0.058(2) 0.015(2) 0.0024(18) 0.0217(19)
N12 0.033(2) 0.069(3) 0.050(2) 0.028(2) 0.0128(18) 0.022(2)
N13 0.049(3) 0.074(3) 0.054(2) 0.034(2) 0.017(2) 0.034(2)
N14 0.039(2) 0.048(2) 0.053(2) 0.018(2) 0.0032(18) 0.0201(19)
N15 0.033(2) 0.081(3) 0.050(2) 0.038(2) 0.0150(18) 0.027(2)
C1 0.025(2) 0.033(2) 0.040(2) 0.019(2) 0.0054(18) 0.0098(18)
C2 0.025(2) 0.033(2) 0.044(2) 0.021(2) 0.0080(18) 0.0089(18)
C3 0.029(2) 0.037(2) 0.039(2) 0.019(2) 0.0091(18) 0.0135(19)
N16 0.048(3) 0.085(3) 0.054(2) 0.034(2) 0.012(2) 0.037(2)
C4 0.025(2) 0.039(2) 0.044(2) 0.023(2) 0.0084(18) 0.0129(18)
C5 0.026(2) 0.037(2) 0.045(2) 0.023(2) 0.0071(19) 0.0134(19)
C6 0.032(2) 0.040(3) 0.045(2) 0.025(2) 0.011(2) 0.015(2)
C7 0.027(2) 0.034(2) 0.052(3) 0.021(2) 0.010(2) 0.0096(18)
C8 0.025(2) 0.038(3) 0.046(2) 0.025(2) 0.0106(19) 0.0118(18)
C9 0.034(2) 0.054(3) 0.040(2) 0.023(2) 0.005(2) 0.016(2)
C10 0.027(2) 0.035(2) 0.047(2) 0.023(2) 0.0066(19) 0.0098(18)
C11 0.023(2) 0.032(2) 0.052(3) 0.023(2) 0.0080(19) 0.0099(18)
C241 0.029(2) 0.036(2) 0.045(2) 0.020(2) 0.0072(19) 0.0122(19)
C12 0.040(3) 0.039(3) 0.052(3) 0.027(2) 0.009(2) 0.015(2)
C13 0.030(2) 0.039(3) 0.045(2) 0.017(2) 0.0014(19) 0.0121(19)
C238 0.030(2) 0.043(3) 0.047(3) 0.021(2) 0.005(2) 0.015(2)
C243 0.029(2) 0.041(3) 0.054(3) 0.025(2) 0.011(2) 0.015(2)
C239 0.023(2) 0.033(2) 0.051(2) 0.023(2) 0.0090(19) 0.0106(17)
C14 0.038(3) 0.035(2) 0.052(3) 0.019(2) 0.004(2) 0.016(2)
C242 0.029(2) 0.037(2) 0.054(3) 0.024(2) 0.006(2) 0.0162(19)
C15 0.033(2) 0.054(3) 0.042(3) 0.018(2) 0.010(2) 0.016(2)
C236 0.028(2) 0.055(3) 0.037(2) 0.020(2) 0.0091(19) 0.015(2)
C16 0.038(3) 0.039(3) 0.054(3) 0.027(2) 0.013(2) 0.005(2)
C265 0.032(2) 0.034(2) 0.060(3) 0.028(2) 0.008(2) 0.0129(19)
C237 0.033(2) 0.057(3) 0.038(2) 0.023(2) 0.010(2) 0.019(2)
C244 0.029(2) 0.052(3) 0.058(3) 0.022(2) 0.016(2) 0.018(2)
C17 0.029(2) 0.043(3) 0.050(3) 0.026(2) 0.010(2) 0.012(2)
C18 0.030(2) 0.040(3) 0.064(3) 0.029(2) 0.009(2) 0.012(2)
C19 0.042(3) 0.037(3) 0.055(3) 0.027(2) 0.009(2) 0.012(2)
C20 0.038(3) 0.046(3) 0.071(3) 0.033(3) 0.008(2) 0.018(2)
C21 0.028(2) 0.059(3) 0.039(2) 0.021(2) 0.0093(19) 0.020(2)
C22 0.037(3) 0.039(3) 0.051(3) 0.011(2) 0.004(2) 0.014(2)
C23 0.024(2) 0.063(3) 0.040(2) 0.025(2) 0.0105(19) 0.018(2)
C24 0.031(2) 0.051(3) 0.049(3) 0.026(3) 0.010(2) 0.014(2)
C25 0.040(3) 0.044(3) 0.073(3) 0.036(3) 0.009(2) 0.018(2)
C26 0.029(2) 0.054(3) 0.045(3) 0.013(2) 0.009(2) 0.015(2)
C27 0.042(3) 0.038(3) 0.069(3) 0.032(3) 0.013(3) 0.007(2)
C28 0.032(2) 0.056(3) 0.056(3) 0.026(3) 0.013(2) 0.023(2)
C29 0.026(2) 0.043(3) 0.052(3) 0.023(2) 0.007(2) 0.0124(19)
C30 0.042(3) 0.044(3) 0.054(3) 0.027(2) 0.011(2) 0.011(2)
C31 0.030(2) 0.053(3) 0.050(3) 0.016(2) 0.012(2) 0.015(2)
C32 0.032(2) 0.046(3) 0.050(3) 0.017(2) 0.005(2) 0.019(2)
C33 0.028(2) 0.057(3) 0.057(3) 0.021(3) 0.007(2) 0.017(2)
C34 0.036(3) 0.036(3) 0.076(3) 0.023(3) 0.013(2) 0.012(2)
C35 0.031(2) 0.045(3) 0.057(3) 0.028(2) 0.014(2) 0.010(2)
C36 0.031(2) 0.067(3) 0.038(2) 0.027(2) 0.013(2) 0.021(2)
C37 0.032(2) 0.054(3) 0.053(3) 0.028(2) 0.014(2) 0.016(2)
C38 0.033(2) 0.065(3) 0.044(3) 0.028(2) 0.014(2) 0.021(2)
C39 0.034(3) 0.048(3) 0.045(3) 0.003(2) 0.002(2) 0.017(2)
C40 0.029(2) 0.060(3) 0.055(3) 0.019(3) 0.009(2) 0.012(2)
C41 0.024(2) 0.062(3) 0.040(2) 0.026(2) 0.0090(19) 0.013(2)
C42 0.036(2) 0.040(3) 0.044(3) 0.006(2) 0.006(2) 0.016(2)
C43 0.037(3) 0.067(3) 0.039(2) 0.027(2) 0.012(2) 0.022(2)
C44 0.039(3) 0.052(3) 0.052(3) 0.009(2) 0.011(2) 0.015(2)
C45 0.029(2) 0.065(3) 0.051(3) 0.027(3) 0.011(2) 0.018(2)
C46 0.039(3) 0.043(3) 0.053(3) 0.017(2) 0.004(2) 0.017(2)
C47 0.038(3) 0.065(4) 0.056(3) 0.003(3) 0.004(2) 0.026(3)
C48 0.037(3) 0.055(3) 0.050(3) 0.028(3) 0.009(2) 0.017(2)
C49 0.031(2) 0.066(3) 0.045(3) 0.029(3) 0.009(2) 0.016(2)
C50 0.032(3) 0.072(4) 0.049(3) 0.031(3) 0.009(2) 0.013(2)
C51 0.046(3) 0.036(3) 0.067(3) 0.031(2) 0.009(2) 0.010(2)
C52 0.029(2) 0.062(3) 0.050(3) 0.027(2) 0.011(2) 0.017(2)
C53 0.042(3) 0.053(3) 0.063(3) 0.012(3) 0.004(2) 0.024(2)
C54 0.029(2) 0.087(4) 0.059(3) 0.041(3) 0.012(2) 0.020(3)
C55 0.030(2) 0.040(3) 0.081(4) 0.024(3) 0.023(3) 0.008(2)
C56 0.037(3) 0.049(3) 0.054(3) 0.011(2) 0.002(2) 0.019(2)
C57 0.047(3) 0.048(3) 0.057(3) 0.011(3) 0.005(2) 0.026(2)
C58 0.045(3) 0.059(3) 0.062(3) 0.016(3) 0.003(2) 0.030(3)
C59 0.038(3) 0.049(3) 0.069(3) 0.031(3) 0.017(3) 0.016(2)
C60 0.035(3) 0.065(4) 0.054(3) 0.025(3) 0.013(2) 0.023(2)
C61 0.038(3) 0.039(3) 0.060(3) 0.007(2) 0.001(2) 0.012(2)
C62 0.030(2) 0.053(3) 0.053(3) 0.017(3) 0.005(2) 0.018(2)
C63 0.032(3) 0.064(3) 0.047(3) 0.020(3) 0.010(2) 0.011(2)
C64 0.042(3) 0.064(3) 0.052(3) 0.029(3) 0.013(2) 0.024(3)
C65 0.030(2) 0.041(3) 0.053(3) 0.013(2) 0.002(2) 0.008(2)
C66 0.032(3) 0.092(4) 0.050(3) 0.039(3) 0.016(2) 0.029(3)
C67 0.036(3) 0.047(3) 0.062(3) 0.022(3) 0.016(2) 0.006(2)
C68 0.035(3) 0.043(3) 0.055(3) 0.018(2) 0.004(2) 0.009(2)
C69 0.039(3) 0.054(3) 0.057(3) 0.031(3) 0.007(2) 0.017(2)
C70 0.034(3) 0.051(3) 0.058(3) 0.016(3) 0.001(2) 0.016(2)
C71 0.039(3) 0.051(3) 0.061(3) 0.020(3) -0.001(2) 0.011(2)
C72 0.036(3) 0.069(4) 0.050(3) 0.021(3) 0.006(2) 0.020(2)
C73 0.037(3) 0.065(3) 0.052(3) 0.025(3) 0.009(2) 0.022(2)
C74 0.030(2) 0.050(3) 0.070(3) 0.030(3) 0.015(2) 0.008(2)
C75 0.040(3) 0.060(3) 0.068(3) 0.031(3) -0.002(3) 0.016(3)
C76 0.038(3) 0.049(3) 0.070(4) 0.020(3) 0.010(3) 0.011(2)
C77 0.043(3) 0.056(3) 0.076(4) 0.032(3) 0.016(3) 0.019(3)
C78 0.058(3) 0.056(3) 0.092(4) 0.044(3) 0.042(3) 0.026(3)
C79 0.033(3) 0.069(4) 0.060(3) 0.014(3) -0.002(2) 0.022(3)
C80 0.041(3) 0.109(5) 0.049(3) 0.039(3) 0.012(2) 0.045(3)
C81 0.028(2) 0.064(3) 0.064(3) 0.027(3) 0.010(2) 0.019(2)
C82 0.048(3) 0.052(3) 0.067(4) 0.025(3) -0.001(3) 0.007(3)
C83 0.051(3) 0.048(3) 0.066(3) 0.022(3) 0.004(3) 0.025(3)
C84 0.059(3) 0.062(4) 0.063(3) 0.021(3) 0.012(3) 0.034(3)
C85 0.047(3) 0.063(3) 0.059(3) 0.025(3) 0.013(2) 0.025(3)
C86 0.041(3) 0.059(3) 0.053(3) 0.017(3) 0.013(2) 0.025(2)
C87 0.036(3) 0.076(4) 0.069(3) 0.042(3) 0.012(3) 0.026(3)
C88 0.037(3) 0.046(3) 0.072(3) 0.031(3) 0.013(2) 0.016(2)
C89 0.037(3) 0.072(4) 0.058(3) 0.013(3) 0.011(2) 0.028(3)
C90 0.049(3) 0.056(3) 0.075(4) 0.011(3) -0.003(3) 0.029(3)
C91 0.038(3) 0.072(4) 0.059(3) 0.027(3) 0.007(2) 0.026(3)
C92 0.036(3) 0.091(4) 0.077(4) 0.036(3) 0.011(3) 0.029(3)
C93 0.031(3) 0.056(3) 0.058(3) 0.013(3) 0.000(2) 0.011(2)
C94 0.035(3) 0.089(4) 0.057(3) 0.043(3) 0.019(2) 0.029(3)
C95 0.044(3) 0.053(3) 0.073(4) 0.017(3) 0.004(3) 0.005(3)
C96 0.056(3) 0.039(3) 0.081(4) 0.019(3) 0.013(3) 0.013(2)
C97 0.049(3) 0.052(3) 0.085(4) 0.021(3) 0.002(3) 0.025(3)
C98 0.051(3) 0.087(4) 0.076(4) 0.042(3) 0.018(3) 0.043(3)
C99 0.037(3) 0.065(4) 0.059(3) 0.012(3) 0.004(2) 0.020(3)
C100 0.060(4) 0.106(5) 0.059(3) 0.033(3) 0.015(3) 0.056(4)
C101 0.053(3) 0.066(4) 0.052(3) 0.023(3) 0.012(2) 0.033(3)
C102 0.048(3) 0.067(4) 0.072(4) 0.017(3) 0.008(3) 0.035(3)
C103 0.051(3) 0.078(4) 0.064(3) 0.038(3) 0.010(3) 0.027(3)
C104 0.044(3) 0.070(4) 0.061(3) 0.029(3) 0.014(3) 0.020(3)
C105 0.040(3) 0.067(4) 0.060(3) 0.004(3) 0.026(3) 0.021(3)
C106 0.035(3) 0.102(5) 0.071(4) 0.055(3) 0.022(3) 0.035(3)
C107 0.034(3) 0.055(3) 0.083(4) 0.027(3) 0.013(3) 0.015(2)
C108 0.046(3) 0.064(3) 0.088(4) 0.045(3) 0.026(3) 0.032(3)
C109 0.049(3) 0.053(3) 0.082(4) 0.018(3) 0.000(3) 0.030(3)
C110 0.046(3) 0.092(5) 0.053(3) 0.022(3) 0.010(3) 0.037(3)
C111 0.044(3) 0.059(3) 0.069(3) 0.037(3) 0.027(3) 0.024(3)
C112 0.047(3) 0.051(3) 0.063(3) 0.016(3) -0.001(3) 0.020(2)
C113 0.049(3) 0.052(3) 0.079(4) 0.025(3) 0.014(3) 0.026(3)
C114 0.048(3) 0.069(4) 0.055(3) 0.021(3) 0.012(3) 0.012(3)
C115 0.041(3) 0.086(4) 0.078(4) 0.041(3) 0.009(3) 0.022(3)
C116 0.035(3) 0.068(4) 0.089(4) 0.045(3) 0.012(3) 0.021(3)
C117 0.034(3) 0.087(4) 0.075(4) 0.035(3) 0.012(3) 0.022(3)
C118 0.054(3) 0.048(3) 0.074(4) 0.011(3) 0.005(3) 0.021(3)
C119 0.064(4) 0.076(4) 0.050(3) 0.020(3) 0.010(3) 0.043(3)
C120 0.053(3) 0.051(3) 0.071(4) 0.014(3) -0.001(3) 0.003(3)
C121 0.044(3) 0.094(5) 0.060(3) 0.026(3) 0.008(3) 0.034(3)
C122 0.054(3) 0.048(3) 0.077(4) 0.019(3) -0.005(3) 0.024(3)
C123 0.048(3) 0.070(4) 0.067(3) 0.031(3) 0.021(3) 0.022(3)
C124 0.047(3) 0.061(3) 0.064(3) 0.023(3) 0.022(3) 0.022(3)
C125 0.059(4) 0.054(3) 0.091(4) 0.014(3) 0.011(3) 0.036(3)
C126 0.058(3) 0.051(3) 0.072(4) 0.018(3) 0.006(3) 0.019(3)
C127 0.101(5) 0.074(4) 0.053(3) 0.031(3) 0.016(3) 0.052(4)
C128 0.052(4) 0.061(4) 0.168(7) 0.055(5) 0.049(5) 0.025(3)
C129 0.061(4) 0.085(4) 0.083(4) 0.045(3) 0.024(3) 0.047(3)
C130 0.062(4) 0.061(4) 0.071(4) 0.009(3) -0.003(3) 0.036(3)
C131 0.032(3) 0.120(6) 0.117(5) 0.081(5) 0.029(3) 0.034(3)
C132 0.077(4) 0.053(4) 0.078(4) 0.034(3) 0.001(3) -0.004(3)
C133 0.035(3) 0.069(4) 0.115(5) 0.037(4) 0.019(3) 0.017(3)
C134 0.037(3) 0.062(4) 0.082(4) 0.022(3) 0.009(3) 0.011(3)
C135 0.046(3) 0.065(4) 0.093(4) 0.027(3) 0.008(3) 0.016(3)
C136 0.069(4) 0.064(4) 0.077(4) 0.033(3) 0.023(3) 0.028(3)
C137 0.060(4) 0.038(3) 0.105(5) 0.037(3) 0.013(3) 0.006(3)
C138 0.067(4) 0.077(4) 0.064(3) 0.027(3) 0.005(3) 0.038(3)
C139 0.063(4) 0.053(4) 0.076(4) -0.005(3) 0.014(3) 0.005(3)
C140 0.061(4) 0.066(4) 0.080(4) 0.008(3) 0.003(3) 0.038(3)
C141 0.064(4) 0.074(4) 0.090(5) 0.017(4) 0.019(4) 0.045(3)
C142 0.066(4) 0.077(4) 0.073(4) 0.029(3) 0.019(3) 0.041(3)
C143 0.067(4) 0.067(4) 0.081(4) 0.016(4) 0.004(3) 0.037(3)
C144 0.049(3) 0.086(4) 0.070(4) 0.028(3) 0.015(3) 0.027(3)
C145 0.042(3) 0.065(4) 0.083(4) 0.027(3) 0.020(3) 0.017(3)
C146 0.081(5) 0.070(4) 0.145(7) 0.056(4) 0.081(5) 0.037(4)
C147 0.062(4) 0.056(4) 0.120(6) -0.016(4) -0.028(4) 0.042(3)
C148 0.089(5) 0.084(5) 0.071(4) 0.033(4) 0.022(4) 0.056(4)
C149 0.059(4) 0.061(4) 0.073(4) 0.030(3) 0.006(3) -0.003(3)
C150 0.037(3) 0.091(5) 0.080(4) 0.014(4) 0.017(3) 0.016(3)
C151 0.049(3) 0.079(4) 0.093(4) 0.017(4) 0.015(3) 0.033(3)
C152 0.073(4) 0.080(4) 0.063(4) 0.034(3) 0.010(3) 0.000(3)
C153 0.065(4) 0.074(4) 0.057(3) 0.011(3) 0.003(3) 0.045(3)
C154 0.043(3) 0.085(4) 0.064(3) 0.033(3) 0.013(3) 0.027(3)
C155 0.037(3) 0.102(5) 0.052(3) 0.028(3) 0.004(2) 0.024(3)
C156 0.057(3) 0.053(3) 0.089(4) 0.008(3) -0.007(3) 0.030(3)
C157 0.066(4) 0.062(4) 0.090(4) 0.027(3) 0.046(4) 0.024(3)
C158 0.096(5) 0.088(5) 0.069(4) 0.014(4) 0.012(4) 0.062(4)
C159 0.095(5) 0.096(6) 0.075(4) 0.034(4) 0.010(4) 0.052(5)
C160 0.049(4) 0.151(7) 0.080(4) 0.063(4) 0.030(3) 0.054(4)
C161 0.039(3) 0.108(5) 0.057(3) 0.028(4) 0.004(3) 0.006(3)
C162 0.051(3) 0.089(5) 0.065(4) 0.020(3) 0.018(3) -0.005(3)
C163 0.104(5) 0.081(4) 0.063(4) 0.036(3) 0.034(4) 0.055(4)
C164 0.092(5) 0.076(4) 0.063(4) 0.036(3) 0.003(4) 0.028(4)
C165 0.082(5) 0.071(4) 0.089(5) 0.034(4) 0.021(4) 0.036(4)
C166 0.085(4) 0.047(4) 0.089(5) 0.041(4) 0.000(4) 0.003(3)
C167 0.080(5) 0.059(4) 0.145(7) 0.044(4) 0.044(5) 0.044(4)
C168 0.063(4) 0.065(4) 0.105(5) 0.008(4) -0.011(4) 0.042(3)
C169 0.044(3) 0.159(7) 0.104(5) 0.083(5) 0.039(4) 0.051(4)
C170 0.081(5) 0.079(5) 0.086(5) 0.035(4) 0.029(4) 0.044(4)
C171 0.053(4) 0.070(5) 0.150(7) 0.018(5) 0.018(4) 0.034(3)
C172 0.067(4) 0.096(5) 0.076(4) 0.009(4) 0.005(3) 0.056(4)
C173 0.073(4) 0.131(6) 0.069(4) 0.037(4) 0.009(3) 0.060(4)
C174 0.094(5) 0.100(5) 0.065(4) 0.037(4) 0.030(4) 0.058(5)
C175 0.099(5) 0.079(4) 0.057(4) 0.035(3) 0.032(4) 0.029(4)
C176 0.082(5) 0.102(6) 0.084(5) 0.011(5) 0.009(4) 0.053(5)
C177 0.036(3) 0.106(6) 0.114(6) -0.003(5) 0.020(4) 0.009(4)
C178 0.127(7) 0.066(4) 0.118(6) 0.055(4) 0.067(5) 0.051(5)
C179 0.047(3) 0.119(6) 0.112(5) 0.054(5) 0.020(3) 0.045(4)
C180 0.099(6) 0.070(4) 0.087(5) 0.027(4) 0.029(4) 0.045(4)
C181 0.078(4) 0.085(5) 0.113(5) 0.044(4) 0.014(4) 0.054(4)
C182 0.100(5) 0.092(5) 0.090(4) 0.054(4) 0.058(4) 0.054(4)
C183 0.112(6) 0.094(6) 0.132(6) 0.070(5) 0.062(5) 0.062(5)
C184 0.073(4) 0.078(5) 0.083(4) 0.007(4) 0.001(4) 0.021(4)
C185 0.048(4) 0.123(6) 0.111(6) 0.032(5) 0.019(4) 0.032(4)
C186 0.075(5) 0.070(5) 0.141(7) 0.034(4) 0.066(5) 0.022(4)
C187 0.080(4) 0.053(4) 0.086(4) 0.011(3) -0.024(4) 0.033(3)
C188 0.071(5) 0.072(5) 0.162(8) 0.012(5) 0.068(6) 0.002(4)
C189 0.089(5) 0.051(4) 0.106(5) 0.015(4) -0.039(4) 0.027(4)
C190 0.093(5) 0.102(5) 0.121(6) 0.063(5) 0.062(5) 0.054(4)
C191 0.097(5) 0.108(6) 0.079(4) 0.029(4) 0.006(4) 0.067(5)
C192 0.042(4) 0.149(7) 0.150(7) 0.097(6) 0.023(4) 0.030(4)
C193 0.042(4) 0.152(7) 0.093(5) 0.037(5) -0.002(3) 0.033(4)
C194 0.041(3) 0.127(6) 0.115(5) 0.058(5) 0.018(3) 0.040(4)
C195 0.112(6) 0.056(4) 0.144(7) 0.018(4) -0.048(5) 0.023(4)
C196 0.103(6) 0.078(5) 0.104(5) 0.015(4) 0.056(5) 0.018(4)
C197 0.187(10) 0.072(5) 0.070(5) 0.017(4) 0.002(5) 0.007(5)
C198 0.145(8) 0.123(7) 0.061(4) 0.027(4) 0.015(5) 0.060(6)
C199 0.082(5) 0.084(5) 0.154(7) 0.005(5) -0.044(5) 0.046(4)
C200 0.117(6) 0.059(4) 0.103(5) 0.033(4) -0.011(5) 0.010(4)
C201 0.114(6) 0.073(5) 0.099(5) 0.017(4) 0.024(5) 0.034(4)
C202 0.096(5) 0.093(5) 0.101(5) 0.042(4) 0.036(4) 0.049(4)
C203 0.164(9) 0.088(6) 0.232(12) 0.087(7) 0.143(9) 0.079(7)
C204 0.102(6) 0.078(5) 0.116(6) 0.015(4) 0.045(5) 0.030(4)
C205 0.121(9) 0.091(7) 0.166(11) 0.055(8) 0.008(8) 0.021(6)
C206 0.074(5) 0.113(6) 0.124(6) 0.027(5) 0.018(5) 0.049(5)
C207 0.080(5) 0.096(6) 0.103(5) 0.021(5) -0.003(4) 0.027(4)
C208 0.077(5) 0.286(13) 0.074(5) 0.075(6) 0.044(4) 0.094(7)
C209 0.041(4) 0.172(8) 0.085(5) 0.037(5) 0.002(3) 0.003(4)
C210 0.061(4) 0.110(6) 0.123(6) 0.008(5) -0.003(4) 0.012(4)
C211 0.116(6) 0.075(5) 0.144(7) 0.038(5) -0.061(6) 0.022(5)
C213 0.123(7) 0.109(7) 0.161(8) 0.084(7) 0.000(6) 0.013(6)
C214 0.061(4) 0.107(6) 0.250(11) 0.092(7) 0.089(6) 0.049(4)
C216 0.108(8) 0.076(7) 0.259(18) 0.040(10) 0.059(11) 0.024(6)
C217 0.28(2) 0.062(7) 0.123(9) -0.003(6) 0.103(12) -0.002(9)
C218 0.242(12) 0.069(5) 0.079(5) 0.016(4) -0.001(6) -0.027(6)
C219 0.225(17) 0.070(7) 0.131(10) 0.035(8) -0.090(11) -0.037(8)
C220 0.050(5) 0.078(6) 0.300(18) 0.069(10) 0.015(8) 0.003(4)
C222 0.134(8) 0.097(6) 0.168(9) 0.009(6) 0.042(7) 0.057(6)
C223 0.134(9) 0.098(7) 0.128(7) 0.058(6) 0.053(7) 0.014(6)
C224 0.124(8) 0.114(7) 0.139(8) 0.025(6) -0.005(6) 0.057(6)
C225 0.084(6) 0.104(6) 0.153(8) 0.019(6) 0.034(5) 0.035(5)
C226 0.057(5) 0.232(11) 0.149(8) 0.121(8) 0.038(5) 0.040(6)
C229 0.206(12) 0.283(17) 0.074(6) 0.058(8) -0.008(7) -0.167(12)
C231 0.086(6) 0.116(8) 0.273(15) 0.015(8) 0.094(8) -0.018(5)
C232 0.36(2) 0.106(8) 0.163(10) 0.107(8) -0.028(12) -0.007(11)
C234 0.165(11) 0.213(13) 0.231(13) 0.192(12) -0.054(10) -0.025(9)
C235 0.186(12) 0.140(10) 0.55(3) 0.223(16) 0.245(17) 0.098(9)
C248 0.197(13) 0.331(16) 0.222(12) 0.063(12) 0.042(10) 0.165(12)
C247 0.237(14) 0.280(16) 0.253(13) 0.080(13) 0.048(11) 0.154(12)
C250 0.280(15) 0.314(15) 0.288(15) 0.076(13) 0.061(12) 0.188(13)
C251 0.305(17) 0.360(18) 0.300(16) 0.015(14) 0.059(14) 0.171(15)
C246 0.210(12) 0.304(16) 0.219(12) 0.024(12) 0.061(10) 0.173(12)
C252 0.204(13) 0.321(16) 0.234(13) 0.056(12) 0.015(11) 0.157(12)
C249 0.46(3) 0.37(3) 0.39(3) 0.17(3) -0.05(3) 0.10(3)
C254 0.44(3) 0.34(3) 0.33(2) 0.29(2) 0.25(2) 0.24(2)
C255 0.171(15) 0.133(12) 0.89(6) 0.07(2) 0.24(3) 0.065(11)
Ni1 0.0265(3) 0.0351(3) 0.0528(3) 0.0254(3) 0.0096(3) 0.0087(2)
C262 0.208(11) 0.159(9) 0.142(8) 0.062(7) 0.033(8) 0.083(9)
C257 0.173(9) 0.143(8) 0.080(5) 0.054(5) 0.005(6) 0.074(7)
C258 0.301(12) 0.092(6) 0.091(6) 0.018(5) -0.001(7) 0.102(8)
C261 0.262(13) 0.107(8) 0.145(8) 0.031(7) 0.008(9) 0.066(9)
C259 0.209(12) 0.110(8) 0.200(10) 0.034(8) 0.088(10) 0.033(8)
C260 0.241(11) 0.129(8) 0.155(8) 0.058(7) 0.083(8) 0.119(8)
C264 0.33(2) 0.33(2) 0.142(12) -0.078(13) 0.077(13) -0.103(17)
Ni2 0.0245(3) 0.0399(3) 0.0511(4) 0.0180(3) 0.0040(2) 0.0116(2)
C212 0.148(8) 0.076(5) 0.114(6) 0.060(5) -0.023(6) -0.011(5)

loop_
_atom_type_symbol
_atom_type_description
_atom_type_scat_dispersion_real
_atom_type_scat_dispersion_imag
_atom_type_scat_source
C C 0.0033 0.0016 'International Tables Vol C Tables 4.2.6.8 and 6.1.1.4'
H H 0.0000 0.0000 'International Tables Vol C Tables 4.2.6.8 and 6.1.1.4'
N N 0.0061 0.0033 'International Tables Vol C Tables 4.2.6.8 and 6.1.1.4'
Ni Ni 0.3393 1.1124 'International Tables Vol C Tables 4.2.6.8 and 6.1.1.4'

loop_
_geom_angle_atom_site_label_1
_geom_angle_atom_site_label_2
_geom_angle_atom_site_label_3
_geom_angle
_geom_angle_site_symmetry_1
_geom_angle_site_symmetry_3
_geom_angle_publ_flag
N5 Ni3 N14 88.06(17) . . ?
N5 Ni3 N11 178.80(16) . . ?
N14 Ni3 N11 91.06(17) . . ?
N5 Ni3 N10 91.23(16) . . ?
N14 Ni3 N10 179.16(16) . . ?
N11 Ni3 N10 89.64(16) . . ?
N12 Ni4 N16 175.69(18) . . ?
N12 Ni4 N13 87.84(17) . . ?
N16 Ni4 N13 91.83(19) . . ?
N12 Ni4 N15 90.61(17) . . ?
N16 Ni4 N15 90.10(18) . . ?
N13 Ni4 N15 174.63(17) . . ?
C19 N1 C12 104.6(4) . . ?
C19 N1 Ni1 128.1(3) . . ?
C12 N1 Ni1 127.2(3) . . ?
C1 N2 C13 103.7(3) . . ?
C1 N2 Ni2 123.9(3) . . ?
C13 N2 Ni2 132.3(3) . . ?
C2 N3 C7 104.4(3) . . ?
C2 N3 Ni1 123.9(3) . . ?
C7 N3 Ni1 131.6(3) . . ?
C29 N4 C6 103.4(3) . . ?
C29 N4 Ni2 127.7(3) . . ?
C6 N4 Ni2 128.7(3) . . ?
C9 N5 C24 103.9(4) . . ?
C9 N5 Ni3 123.8(3) . . ?
C24 N5 Ni3 132.0(3) . . ?
C16 N6 C35 104.9(4) . . ?
C16 N6 Ni1 126.7(3) . . ?
C35 N6 Ni1 128.0(3) . . ?
C10 N7 C17 104.6(3) . . ?
C10 N7 Ni1 129.3(3) . . ?
C17 N7 Ni1 125.9(3) . . ?
C33 N8 C65 105.6(4) . . ?
C33 N8 Ni2 127.8(3) . . ?
C65 N8 Ni2 126.5(3) . . ?
C22 N26 C46 104.6(4) . . ?
C22 N26 Ni2 129.0(3) . . ?
C46 N26 Ni2 126.3(3) . . ?
C31 N10 C15 104.4(4) . . ?
C31 N10 Ni3 127.5(3) . . ?
C15 N10 Ni3 128.1(3) . . ?
C58 N11 C86 106.1(4) . . ?
C58 N11 Ni3 126.4(3) . . ?
C86 N11 Ni3 127.5(3) . . ?
C38 N12 C52 103.6(4) . . ?
C38 N12 Ni4 124.4(3) . . ?
C52 N12 Ni4 132.0(3) . . ?
C64 N13 C101 105.2(4) . . ?
C64 N13 Ni4 127.6(3) . . ?
C101 N13 Ni4 127.2(3) . . ?
C69 N14 C83 104.4(4) . . ?
C69 N14 Ni3 128.1(3) . . ?
C83 N14 Ni3 127.6(3) . . ?
C66 N15 C43 103.3(4) . . ?
C66 N15 Ni4 127.0(3) . . ?
C43 N15 Ni4 129.4(3) . . ?
N2 C1 C5 132.3(4) . . ?
N2 C1 C8 113.2(4) . . ?
C5 C1 C8 114.5(4) . . ?
N3 C2 C4 131.5(4) . . ?
N3 C2 C3 113.3(4) . . ?
C4 C2 C3 114.3(4) . . ?
C242 C3 C2 105.8(4) . . ?
C242 C3 C239 144.5(4) . . ?
C2 C3 C239 109.0(3) . . ?
C80 N16 C110 105.9(4) . . ?
C80 N16 Ni4 128.1(4) . . ?
C110 N16 Ni4 125.9(4) . . ?
C10 C4 C2 120.5(4) . . ?
C10 C4 C11 131.0(4) . . ?
C2 C4 C11 108.1(3) . . ?
C1 C5 C6 121.8(4) . . ?
C1 C5 C239 108.2(3) . . ?
C6 C5 C239 130.0(4) . . ?
N4 C6 C5 121.9(4) . . ?
N4 C6 C238 111.2(4) . . ?
C5 C6 C238 126.8(4) . . ?
C14 C7 N3 123.7(4) . . ?
C14 C7 C242 126.0(4) . . ?
N3 C7 C242 110.3(3) . . ?
C241 C8 C1 105.9(4) . . ?
C241 C8 C11 145.4(4) . . ?
C1 C8 C11 108.7(4) . . ?
N5 C9 C237 131.4(4) . . ?
N5 C9 C236 114.1(4) . . ?
C237 C9 C236 114.1(4) . . ?
C4 C10 N7 121.9(4) . . ?
C4 C10 C243 127.8(4) . . ?
N7 C10 C243 110.3(4) . . ?
C8 C11 C4 118.9(4) . . ?
C8 C11 C239 117.6(3) . 2_665 ?
C4 C11 C239 115.5(3) . 2_665 ?
C8 C11 C239 103.0(3) . . ?
C4 C11 C239 104.5(3) . . ?
C239 C11 C239 90.8(3) 2_665 . ?
C8 C241 C13 106.4(4) . . ?
N1 C12 C14 126.1(4) . . ?
N1 C12 C25 110.6(4) . . ?
C14 C12 C25 122.8(4) . . ?
C32 C13 N2 123.6(4) . . ?
C32 C13 C241 125.6(4) . . ?
N2 C13 C241 110.7(4) . . ?
C28 C238 C6 106.4(4) . . ?
C244 C243 C10 106.9(4) . . ?
C3 C239 C5 116.5(3) . . ?
C3 C239 C11 117.3(4) . 2_665 ?
C5 C239 C11 118.0(3) . 2_665 ?
C3 C239 C11 103.9(3) . . ?
C5 C239 C11 105.5(3) . . ?
C11 C239 C11 89.2(3) 2_665 . ?
C7 C14 C12 120.3(4) . . ?
C7 C14 C265 119.8(4) . . ?
C12 C14 C265 119.9(4) . . ?
C3 C242 C7 106.1(4) . . ?
C237 C15 N10 122.9(4) . . ?
C237 C15 C26 126.3(4) . . ?
N10 C15 C26 110.2(4) . . ?
C49 C236 C9 104.4(4) . . ?
C49 C236 C41 145.9(4) . . ?
C9 C236 C41 109.1(4) . . ?
N6 C16 C30 124.8(4) . . ?
N6 C16 C67 109.6(4) . . ?
C30 C16 C67 125.1(4) . . ?
C20 C265 C88 120.8(4) . . ?
C20 C265 C14 118.2(4) . . ?
C88 C265 C14 120.9(4) . . ?
C9 C237 C15 121.7(4) . . ?
C9 C237 C23 108.8(4) . . ?
C15 C237 C23 128.5(4) . . ?
C243 C244 C17 107.7(4) . . ?
N7 C17 C37 125.0(4) . . ?
N7 C17 C244 110.2(4) . . ?
C37 C17 C244 124.2(4) . . ?
C27 C18 C34 121.3(4) . . ?
N1 C19 C30 123.8(4) . . ?
N1 C19 C51 110.7(4) . . ?
C30 C19 C51 125.5(4) . . ?
C265 C20 C75 118.1(5) . . ?
C265 C20 C138 121.3(4) . . ?
C75 C20 C138 120.6(5) . . ?
C45 C21 C38 106.0(4) . . ?
C45 C21 C23 143.7(4) . . ?
C38 C21 C23 109.3(4) . . ?
N26 C22 C32 126.5(4) . . ?
N26 C22 C57 110.7(4) . . ?
C32 C22 C57 122.8(4) . . ?
C21 C23 C237 115.3(3) . . ?
C21 C23 C41 118.5(4) . 2_666 ?
C237 C23 C41 118.5(4) . 2_666 ?
C21 C23 C41 103.5(3) . . ?
C237 C23 C41 104.4(4) . . ?
C41 C23 C41 90.1(3) 2_666 . ?
C48 C24 N5 123.0(4) . . ?
C48 C24 C49 126.8(4) . . ?
N5 C24 C49 110.2(4) . . ?
C51 C25 C12 106.7(4) . . ?
C40 C26 C15 106.9(4) . . ?
C18 C27 C132 119.2(5) . . ?
C18 C27 C30 119.1(4) . . ?
C132 C27 C30 121.7(5) . . ?
C238 C28 C29 107.8(4) . . ?
N4 C29 C62 124.6(4) . . ?
N4 C29 C28 111.0(4) . . ?
C62 C29 C28 124.3(4) . . ?
C16 C30 C19 122.9(4) . . ?
C16 C30 C27 119.0(4) . . ?
C19 C30 C27 118.1(4) . . ?
N10 C31 C60 125.0(4) . . ?
N10 C31 C40 111.8(4) . . ?
C60 C31 C40 123.2(4) . . ?
C13 C32 C22 120.6(4) . . ?
C13 C32 C42 118.7(4) . . ?
C22 C32 C42 120.7(4) . . ?
C62 C33 N8 126.4(4) . . ?
C62 C33 C79 123.3(4) . . ?
N8 C33 C79 109.8(4) . . ?
C137 C34 C18 117.8(5) . . ?
C137 C34 C96 120.3(5) . . ?
C18 C34 C96 121.9(5) . . ?
C37 C35 N6 125.0(4) . . ?
C37 C35 C74 125.3(4) . . ?
N6 C35 C74 109.7(4) . . ?
C38 C36 C43 120.0(4) . . ?
C38 C36 C41 108.4(4) . . ?
C43 C36 C41 131.2(4) . . ?
C35 C37 C17 122.4(4) . . ?
C35 C37 C55 118.2(4) . . ?
C17 C37 C55 119.0(4) . . ?
N12 C38 C36 132.1(4) . . ?
N12 C38 C21 113.0(4) . . ?
C36 C38 C21 113.8(4) . . ?
C44 C39 C42 119.2(5) . . ?
C44 C39 C104 119.0(4) . . ?
C42 C39 C104 121.9(4) . . ?
C26 C40 C31 106.7(4) . . ?
C236 C41 C36 117.4(4) . . ?
C236 C41 C23 119.3(4) . 2_666 ?
C36 C41 C23 115.3(4) . 2_666 ?
C236 C41 C23 103.6(4) . . ?
C36 C41 C23 104.8(4) . . ?
C23 C41 C23 89.8(3) 2_666 . ?
C39 C42 C56 120.5(4) . . ?
C39 C42 C32 119.5(4) . . ?
C56 C42 C32 120.0(4) . . ?
C36 C43 N15 121.8(4) . . ?
C36 C43 C50 127.4(5) . . ?
N15 C43 C50 110.8(4) . . ?
C39 C44 C47 121.8(5) . . ?
C21 C45 C52 106.6(4) . . ?
C68 C46 N26 125.6(4) . . ?
C68 C46 C61 124.3(4) . . ?
N26 C46 C61 109.9(4) . . ?
C53 C47 C44 118.0(5) . . ?
C53 C47 C151 120.5(5) . . ?
C44 C47 C151 121.5(5) . . ?
C24 C48 C69 121.6(4) . . ?
C24 C48 C63 121.3(4) . . ?
C69 C48 C63 117.1(5) . . ?
C236 C49 C24 107.3(4) . . ?
C54 C50 C43 107.6(5) . . ?
C25 C51 C19 107.2(4) . . ?
C73 C52 N12 123.5(4) . . ?
C73 C52 C45 125.7(4) . . ?
N12 C52 C45 110.7(4) . . ?
C47 C53 C56 122.4(5) . . ?
C50 C54 C66 106.9(5) . . ?
C78 C55 C107 121.0(5) . . ?
C78 C55 C37 119.2(5) . . ?
C107 C55 C37 119.7(5) . . ?
C53 C56 C42 118.1(5) . . ?
C53 C56 C113 120.1(5) . . ?
C42 C56 C113 121.8(4) . . ?
C61 C57 C22 107.3(4) . . ?
N11 C58 C109 126.6(5) . . ?
N11 C58 C102 109.5(5) . . ?
C109 C58 C102 123.6(5) . . ?
C77 C59 C111 120.5(5) . . ?
C77 C59 C73 120.7(5) . . ?
C111 C59 C73 118.3(5) . . ?
C86 C60 C31 122.1(5) . . ?
C86 C60 C105 119.9(4) . . ?
C31 C60 C105 117.9(5) . . ?
C57 C61 C46 107.4(4) . . ?
C33 C62 C29 122.3(4) . . ?
C33 C62 C81 118.6(4) . . ?
C29 C62 C81 119.1(4) . . ?
C114 C63 C72 120.6(5) . . ?
C114 C63 C48 120.1(4) . . ?
C72 C63 C48 119.3(4) . . ?
C73 C64 N13 127.0(5) . . ?
C73 C64 C85 122.7(5) . . ?
N13 C64 C85 109.8(4) . . ?
C68 C65 N8 126.2(4) . . ?
C68 C65 C93 124.0(4) . . ?
N8 C65 C93 109.7(4) . . ?
C94 C66 N15 124.3(5) . . ?
C94 C66 C54 123.8(5) . . ?
N15 C66 C54 111.4(4) . . ?
C74 C67 C16 107.8(4) . . ?
C65 C68 C46 122.7(4) . . ?
C65 C68 C70 117.8(4) . . ?
C46 C68 C70 119.4(4) . . ?
N14 C69 C48 125.9(5) . . ?
N14 C69 C112 110.5(4) . . ?
C48 C69 C112 123.4(5) . . ?
C76 C70 C71 119.9(5) . . ?
C76 C70 C68 122.9(5) . . ?
C71 C70 C68 117.2(5) . . ?
C70 C71 C82 120.7(5) . . ?
C155 C72 C63 118.8(5) . . ?
C155 C72 C103 120.6(5) . . ?
C63 C72 C103 120.5(4) . . ?
C64 C73 C52 120.1(4) . . ?
C64 C73 C59 123.1(5) . . ?
C52 C73 C59 116.8(4) . . ?
C67 C74 C35 108.1(4) . . ?
C116 C75 C20 122.8(5) . . ?
C70 C76 C95 121.7(5) . . ?
C59 C77 C134 118.2(5) . . ?
C59 C77 C144 121.4(5) . . ?
C134 C77 C144 120.4(5) . . ?
C146 C78 C55 116.9(6) . . ?
C146 C78 C182 120.9(6) . . ?
C55 C78 C182 122.1(5) . . ?
C93 C79 C33 107.0(4) . . ?
C94 C80 N16 126.2(5) . . ?
C94 C80 C121 123.9(5) . . ?
N16 C80 C121 109.9(6) . . ?
C91 C81 C99 119.5(4) . . ?
C91 C81 C62 121.3(4) . . ?
C99 C81 C62 119.2(5) . . ?
C120 C82 C71 117.2(5) . . ?
C120 C82 C149 122.2(5) . . ?
C71 C82 C149 120.5(5) . . ?
N14 C83 C109 124.3(5) . . ?
N14 C83 C122 110.0(4) . . ?
C109 C83 C122 125.7(5) . . ?
C85 C84 C101 107.8(5) . . ?
C84 C85 C64 107.7(5) . . ?
N11 C86 C60 125.7(4) . . ?
N11 C86 C89 110.3(5) . . ?
C60 C86 C89 123.8(5) . . ?
C106 C87 C115 119.1(5) . . ?
C106 C87 C154 121.5(4) . . ?
C115 C87 C154 119.4(5) . . ?
C108 C88 C265 118.2(5) . . ?
C108 C88 C142 120.3(5) . . ?
C265 C88 C142 121.5(4) . . ?
C102 C89 C86 106.7(5) . . ?
C140 C90 C97 119.6(5) . . ?
C140 C90 C109 117.9(5) . . ?
C97 C90 C109 122.5(5) . . ?
C81 C91 C98 118.8(5) . . ?
C81 C91 C129 123.3(4) . . ?
C98 C91 C129 117.8(5) . . ?
C98 C92 C117 118.5(5) . . ?
C98 C92 C179 121.1(6) . . ?
C117 C92 C179 120.3(5) . . ?
C79 C93 C65 107.8(4) . . ?
C80 C94 C66 122.6(5) . . ?
C80 C94 C106 118.5(5) . . ?
C66 C94 C106 118.8(5) . . ?
C120 C95 C76 116.6(5) . . ?
C120 C95 C139 120.8(5) . . ?
C76 C95 C139 122.6(5) . . ?
C218 C96 C210 112.2(7) . . ?
C218 C96 C34 113.4(5) . . ?
C210 C96 C34 109.3(5) . . ?
C218 C96 C222 105.7(7) . . ?
C210 C96 C222 106.6(6) . . ?
C34 C96 C222 109.2(6) . . ?
C90 C97 C118 120.9(5) . . ?
C92 C98 C91 121.9(5) . . ?
C117 C99 C81 119.9(5) . . ?
C117 C99 C135 117.5(5) . . ?
C81 C99 C135 122.6(5) . . ?
C121 C100 C110 108.3(6) . . ?
C119 C101 N13 124.3(5) . . ?
C119 C101 C84 126.3(5) . . ?
N13 C101 C84 109.4(4) . . ?
C89 C102 C58 107.4(5) . . ?
C150 C105 C157 119.9(6) . . ?
C150 C105 C60 121.7(6) . . ?
C157 C105 C60 118.3(5) . . ?
C87 C106 C160 119.9(5) . . ?
C87 C106 C94 120.8(4) . . ?
C160 C106 C94 119.2(5) . . ?
C133 C107 C55 118.9(5) . . ?
C133 C107 C173 120.7(6) . . ?
C55 C107 C173 120.4(5) . . ?
C116 C108 C88 121.4(5) . . ?
C58 C109 C83 122.1(5) . . ?
C58 C109 C90 117.9(5) . . ?
C83 C109 C90 119.9(5) . . ?
N16 C110 C119 125.6(5) . . ?
N16 C110 C100 108.4(5) . . ?
C119 C110 C100 125.7(6) . . ?
C124 C111 C59 119.0(5) . . ?
C124 C111 C123 120.7(5) . . ?
C59 C111 C123 120.3(4) . . ?
C122 C112 C69 106.7(5) . . ?
C63 C114 C162 117.8(5) . . ?
C63 C114 C152 121.0(5) . . ?
C162 C114 C152 121.2(5) . . ?
C131 C115 C87 120.8(6) . . ?
C75 C116 C108 118.8(5) . . ?
C75 C116 C194 121.6(6) . . ?
C108 C116 C194 119.5(6) . . ?
C99 C117 C92 121.3(5) . . ?
C125 C118 C97 116.8(5) . . ?
C125 C118 C126 123.2(5) . . ?
C97 C118 C126 120.0(5) . . ?
C101 C119 C110 123.0(5) . . ?
C101 C119 C153 118.6(5) . . ?
C110 C119 C153 118.4(5) . . ?
C82 C120 C95 123.9(5) . . ?
C100 C121 C80 107.6(5) . . ?
C112 C122 C83 108.3(5) . . ?
C145 C124 C111 121.7(5) . . ?
C118 C125 C156 123.2(5) . . ?
C197 C126 C118 110.4(5) . . ?
C197 C126 C201 111.2(6) . . ?
C118 C126 C201 112.0(5) . . ?
C197 C126 C207 111.5(6) . . ?
C118 C126 C207 107.0(5) . . ?
C201 C126 C207 104.6(5) . . ?
C163 C127 C136 122.0(6) . . ?
C133 C128 C146 118.0(6) . . ?
C133 C128 C214 120.8(8) . . ?
C146 C128 C214 121.2(7) . . ?
C153 C130 C187 120.0(6) . . ?
C169 C131 C115 118.6(5) . . ?
C169 C131 C192 121.3(6) . . ?
C115 C131 C192 120.0(7) . . ?
C166 C132 C27 121.4(6) . . ?
C128 C133 C107 122.1(6) . . ?
C145 C134 C77 121.9(5) . . ?
C127 C136 C175 116.1(6) . . ?
C127 C136 C202 122.2(6) . . ?
C175 C136 C202 121.7(6) . . ?
C34 C137 C166 122.9(5) . . ?
C196 C139 C198 104.2(7) . . ?
C196 C139 C184 111.5(6) . . ?
C198 C139 C184 110.7(5) . . ?
C196 C139 C95 112.1(5) . . ?
C198 C139 C95 109.6(5) . . ?
C184 C139 C95 108.6(6) . . ?
C156 C140 C90 122.3(6) . . ?
C170 C141 C148 117.6(6) . . ?
C170 C141 C206 122.0(7) . . ?
C148 C141 C206 120.4(7) . . ?
C180 C143 C167 118.2(7) . . ?
C124 C145 C134 118.7(5) . . ?
C124 C145 C185 121.3(6) . . ?
C134 C145 C185 120.0(6) . . ?
C78 C146 C128 123.1(6) . . ?
C176 C147 C187 125.0(6) . . ?
C141 C148 C167 119.4(6) . . ?
C229 C149 C235 101.6(11) . . ?
C229 C149 C226 113.7(9) . . ?
C235 C149 C226 108.6(9) . . ?
C229 C149 C82 113.2(5) . . ?
C235 C149 C82 108.1(6) . . ?
C226 C149 C82 111.0(5) . . ?
C105 C150 C177 118.3(7) . . ?
C105 C150 C193 120.5(5) . . ?
C177 C150 C193 121.2(7) . . ?
C130 C153 C172 121.1(6) . . ?
C130 C153 C119 123.8(5) . . ?
C172 C153 C119 115.0(6) . . ?
C161 C155 C72 123.3(5) . . ?
C140 C156 C125 117.2(5) . . ?
C140 C156 C168 119.9(6) . . ?
C125 C156 C168 122.9(5) . . ?
C186 C157 C105 118.6(7) . . ?
C186 C157 C190 121.3(7) . . ?
C105 C157 C190 120.2(5) . . ?
C174 C158 C159 122.6(6) . . ?
C178 C159 C158 116.8(7) . . ?
C178 C159 C224 120.2(8) . . ?
C158 C159 C224 122.9(7) . . ?
C169 C160 C106 119.7(6) . . ?
C169 C160 C208 120.0(6) . . ?
C106 C160 C208 120.3(6) . . ?
C155 C161 C162 117.6(5) . . ?
C155 C161 C209 123.4(6) . . ?
C162 C161 C209 119.0(6) . . ?
C161 C162 C114 121.9(5) . . ?
C165 C163 C127 120.5(6) . . ?
C175 C164 C165 120.0(6) . . ?
C163 C165 C164 120.0(7) . . ?
C132 C166 C137 117.5(5) . . ?
C132 C166 C212 120.9(6) . . ?
C137 C166 C212 121.6(6) . . ?
C143 C167 C148 120.2(7) . . ?
C191 C168 C156 109.9(5) . . ?
C191 C168 C181 109.7(6) . . ?
C156 C168 C181 111.1(6) . . ?
C191 C168 C199 111.3(7) . . ?
C156 C168 C199 107.7(5) . . ?
C181 C168 C199 107.1(6) . . ?
C131 C169 C160 121.8(6) . . ?
C180 C170 C141 123.0(7) . . ?
C213 C171 C204 113.8(7) . . ?
C213 C171 C225 110.6(7) . . ?
C204 C171 C225 109.9(8) . . ?
C213 C171 C176 105.8(8) . . ?
C204 C171 C176 109.8(6) . . ?
C225 C171 C176 106.7(6) . . ?
C176 C172 C153 122.5(7) . . ?
C183 C174 C158 119.7(8) . . ?
C164 C175 C136 121.3(6) . . ?
C172 C176 C147 116.1(7) . . ?
C172 C176 C171 118.6(8) . . ?
C147 C176 C171 125.2(7) . . ?
C188 C177 C150 122.4(8) . . ?
C203 C178 C159 120.8(8) . . ?
C170 C180 C143 121.6(7) . . ?
C174 C183 C203 118.9(8) . . ?
C188 C186 C157 123.1(8) . . ?
C130 C187 C147 115.2(7) . . ?
C130 C187 C189 121.6(7) . . ?
C147 C187 C189 123.2(6) . . ?
C186 C188 C177 117.6(7) . . ?
C186 C188 C231 120.9(11) . . ?
C177 C188 C231 121.5(10) . . ?
C187 C189 C195 110.4(7) . . ?
C187 C189 C200 112.5(5) . . ?
C195 C189 C200 107.0(7) . . ?
C187 C189 C211 108.6(7) . . ?
C195 C189 C211 109.9(5) . . ?
C200 C189 C211 108.4(7) . . ?
C178 C203 C183 121.0(8) . . ?
C223 C205 C216 120.0(11) . . ?
C217 C216 C205 117.9(11) . . ?
C217 C216 C255 123.3(11) . . ?
C205 C216 C255 118.7(10) . . ?
C216 C217 C219 120.4(11) . . ?
C220 C219 C217 121.3(11) . . ?
C219 C220 C223 116.8(10) . . ?
C205 C223 C220 123.5(10) . . ?
C247 C248 C252 120.0 . . ?
C250 C247 C248 120.0 . . ?
C247 C250 C251 120.0 . . ?
C250 C251 C246 120.0 . . ?
C252 C246 C251 120.0 . . ?
C246 C252 C248 120.0 . . ?
C246 C252 C249 120.7(8) . . ?
C248 C252 C249 118.2(8) . . ?
N3 Ni1 N6 174.71(16) . . ?
N3 Ni1 N1 88.56(15) . . ?
N6 Ni1 N1 90.91(15) . . ?
N3 Ni1 N7 90.26(14) . . ?
N6 Ni1 N7 90.78(15) . . ?
N1 Ni1 N7 174.16(15) . . ?
C257 C262 C260 111.7(6) . . ?
C258 C257 C262 120.0 . . ?
C261 C258 C257 120.0 . . ?
C258 C261 C259 120.0 . . ?
C260 C259 C261 112.1(5) . . ?
C264 C260 C259 110.0(10) . . ?
C264 C260 C262 118.8(12) . . ?
C259 C260 C262 131.2(12) . . ?
N2 Ni2 N8 176.77(16) . . ?
N2 Ni2 N26 87.79(15) . . ?
N8 Ni2 N26 91.75(16) . . ?
N2 Ni2 N4 91.12(15) . . ?
N8 Ni2 N4 89.44(15) . . ?
N26 Ni2 N4 177.80(15) . . ?
C232 C212 C234 116.0(10) . . ?
C232 C212 C166 117.4(8) . . ?
C234 C212 C166 112.8(7) . . ?
C232 C212 C254 99.2(12) . . ?
C234 C212 C254 102.7(12) . . ?
C166 C212 C254 105.9(9) . . ?

loop_
_geom_bond_atom_site_label_1
_geom_bond_atom_site_label_2
_geom_bond_distance
_geom_bond_site_symmetry_2
_geom_bond_publ_flag
Ni3 N5 1.915(4) . ?
Ni3 N14 1.926(4) . ?
Ni3 N11 1.936(4) . ?
Ni3 N10 1.971(4) . ?
Ni4 N12 1.888(4) . ?
Ni4 N16 1.913(4) . ?
Ni4 N13 1.939(4) . ?
Ni4 N15 1.966(4) . ?
N1 C19 1.371(6) . ?
N1 C12 1.389(6) . ?
N1 Ni1 1.929(4) . ?
N2 C1 1.347(5) . ?
N2 C13 1.397(5) . ?
N2 Ni2 1.914(3) . ?
N3 C2 1.346(5) . ?
N3 C7 1.387(5) . ?
N3 Ni1 1.895(3) . ?
N4 C29 1.381(5) . ?
N4 C6 1.387(6) . ?
N4 Ni2 1.981(4) . ?
N5 C9 1.352(6) . ?
N5 C24 1.376(6) . ?
N6 C16 1.382(6) . ?
N6 C35 1.395(6) . ?
N6 Ni1 1.914(3) . ?
N7 C10 1.383(5) . ?
N7 C17 1.385(5) . ?
N7 Ni1 1.970(4) . ?
N8 C33 1.377(6) . ?
N8 C65 1.382(6) . ?
N8 Ni2 1.934(4) . ?
N26 C22 1.386(6) . ?
N26 C46 1.387(6) . ?
N26 Ni2 1.940(4) . ?
N10 C31 1.371(6) . ?
N10 C15 1.378(6) . ?
N11 C58 1.361(6) . ?
N11 C86 1.375(6) . ?
N12 C38 1.351(6) . ?
N12 C52 1.389(6) . ?
N13 C64 1.383(6) . ?
N13 C101 1.386(6) . ?
N14 C69 1.381(6) . ?
N14 C83 1.384(6) . ?
N15 C66 1.387(6) . ?
N15 C43 1.401(6) . ?
C1 C5 1.363(6) . ?
C1 C8 1.432(6) . ?
C2 C4 1.380(6) . ?
C2 C3 1.426(6) . ?
C3 C242 1.367(6) . ?
C3 C239 1.496(6) . ?
N16 C80 1.381(7) . ?
N16 C110 1.390(7) . ?
C4 C10 1.374(6) . ?
C4 C11 1.534(6) . ?
C5 C6 1.388(6) . ?
C5 C239 1.502(6) . ?
C6 C238 1.413(6) . ?
C7 C14 1.375(6) . ?
C7 C242 1.455(6) . ?
C8 C241 1.358(6) . ?
C8 C11 1.488(6) . ?
C9 C237 1.371(6) . ?
C9 C236 1.426(6) . ?
C10 C243 1.437(6) . ?
C11 C239 1.604(6) 2_665 ?
C11 C239 1.613(6) . ?
C241 C13 1.443(6) . ?
C12 C14 1.401(6) . ?
C12 C25 1.415(6) . ?
C13 C32 1.378(7) . ?
C238 C28 1.343(6) . ?
C243 C244 1.338(6) . ?
C14 C265 1.495(6) . ?
C15 C237 1.374(6) . ?
C15 C26 1.439(6) . ?
C236 C49 1.361(7) . ?
C236 C41 1.493(7) . ?
C16 C30 1.383(7) . ?
C16 C67 1.433(6) . ?
C265 C20 1.389(7) . ?
C265 C88 1.400(7) . ?
C237 C23 1.520(7) . ?
C244 C17 1.427(6) . ?
C17 C37 1.392(6) . ?
C18 C27 1.381(7) . ?
C18 C34 1.383(6) . ?
C19 C30 1.401(6) . ?
C19 C51 1.417(7) . ?
C20 C75 1.392(7) . ?
C20 C138 1.500(8) . ?
C21 C45 1.350(6) . ?
C21 C38 1.425(6) . ?
C21 C23 1.473(7) . ?
C22 C32 1.398(6) . ?
C22 C57 1.410(7) . ?
C23 C41 1.612(6) 2_666 ?
C23 C41 1.619(6) . ?
C24 C48 1.364(7) . ?
C24 C49 1.451(7) . ?
C25 C51 1.357(6) . ?
C26 C40 1.347(6) . ?
C27 C132 1.389(7) . ?
C27 C30 1.508(6) . ?
C28 C29 1.403(7) . ?
C29 C62 1.394(6) . ?
C31 C60 1.388(7) . ?
C31 C40 1.417(7) . ?
C32 C42 1.495(6) . ?
C33 C62 1.364(7) . ?
C33 C79 1.448(7) . ?
C34 C137 1.385(8) . ?
C34 C96 1.540(8) . ?
C35 C37 1.389(7) . ?
C35 C74 1.420(6) . ?
C36 C38 1.378(7) . ?
C36 C43 1.389(6) . ?
C36 C41 1.502(6) . ?
C37 C55 1.512(6) . ?
C39 C44 1.388(6) . ?
C39 C42 1.396(7) . ?
C39 C104 1.516(7) . ?
C42 C56 1.408(7) . ?
C43 C50 1.420(7) . ?
C44 C47 1.390(7) . ?
C45 C52 1.439(7) . ?
C46 C68 1.384(6) . ?
C46 C61 1.425(7) . ?
C47 C53 1.387(7) . ?
C47 C151 1.515(7) . ?
C48 C69 1.403(7) . ?
C48 C63 1.508(6) . ?
C50 C54 1.344(7) . ?
C52 C73 1.386(7) . ?
C53 C56 1.390(7) . ?
C54 C66 1.425(8) . ?
C55 C78 1.393(7) . ?
C55 C107 1.406(7) . ?
C56 C113 1.489(7) . ?
C57 C61 1.345(7) . ?
C58 C109 1.383(7) . ?
C58 C102 1.438(7) . ?
C59 C77 1.389(7) . ?
C59 C111 1.404(7) . ?
C59 C73 1.498(7) . ?
C60 C86 1.388(7) . ?
C60 C105 1.508(7) . ?
C62 C81 1.517(6) . ?
C63 C114 1.387(7) . ?
C63 C72 1.400(7) . ?
C64 C73 1.364(7) . ?
C64 C85 1.420(7) . ?
C65 C68 1.375(7) . ?
C65 C93 1.438(6) . ?
C66 C94 1.385(7) . ?
C67 C74 1.324(7) . ?
C68 C70 1.497(7) . ?
C69 C112 1.426(7) . ?
C70 C76 1.365(7) . ?
C70 C71 1.386(7) . ?
C71 C82 1.408(7) . ?
C72 C155 1.385(7) . ?
C72 C103 1.510(7) . ?
C75 C116 1.348(8) . ?
C76 C95 1.398(7) . ?
C77 C134 1.400(7) . ?
C77 C144 1.522(8) . ?
C78 C146 1.386(8) . ?
C78 C182 1.493(9) . ?
C79 C93 1.335(7) . ?
C80 C94 1.371(8) . ?
C80 C121 1.432(8) . ?
C81 C91 1.371(7) . ?
C81 C99 1.428(7) . ?
C82 C120 1.367(8) . ?
C82 C149 1.530(8) . ?
C83 C109 1.397(7) . ?
C83 C122 1.414(7) . ?
C84 C85 1.332(7) . ?
C84 C101 1.426(8) . ?
C86 C89 1.421(7) . ?
C87 C106 1.373(8) . ?
C87 C115 1.411(7) . ?
C87 C154 1.518(7) . ?
C88 C108 1.394(7) . ?
C88 C142 1.503(8) . ?
C89 C102 1.346(8) . ?
C90 C140 1.383(8) . ?
C90 C97 1.392(8) . ?
C90 C109 1.512(7) . ?
C91 C98 1.409(7) . ?
C91 C129 1.528(8) . ?
C92 C98 1.375(8) . ?
C92 C117 1.384(8) . ?
C92 C179 1.523(8) . ?
C94 C106 1.502(7) . ?
C95 C120 1.396(8) . ?
C95 C139 1.553(9) . ?
C96 C218 1.471(10) . ?
C96 C210 1.497(9) . ?
C96 C222 1.573(10) . ?
C97 C118 1.415(7) . ?
C99 C117 1.365(7) . ?
C99 C135 1.521(8) . ?
C100 C121 1.324(8) . ?
C100 C110 1.447(7) . ?
C101 C119 1.381(7) . ?
C105 C150 1.375(8) . ?
C105 C157 1.402(8) . ?
C106 C160 1.392(8) . ?
C107 C133 1.375(7) . ?
C107 C173 1.494(8) . ?
C108 C116 1.384(8) . ?
C110 C119 1.395(8) . ?
C111 C124 1.395(7) . ?
C111 C123 1.502(7) . ?
C112 C122 1.329(7) . ?
C114 C162 1.417(8) . ?
C114 C152 1.513(8) . ?
C115 C131 1.384(8) . ?
C116 C194 1.542(7) . ?
C118 C125 1.392(8) . ?
C118 C126 1.513(8) . ?
C119 C153 1.484(8) . ?
C124 C145 1.360(8) . ?
C125 C156 1.411(8) . ?
C126 C197 1.455(9) . ?
C126 C201 1.533(9) . ?
C126 C207 1.542(9) . ?
C127 C163 1.356(9) . ?
C127 C136 1.385(8) . ?
C128 C133 1.360(10) . ?
C128 C146 1.391(10) . ?
C128 C214 1.524(9) . ?
C130 C153 1.388(9) . ?
C130 C187 1.398(8) . ?
C131 C169 1.364(10) . ?
C131 C192 1.523(8) . ?
C132 C166 1.384(8) . ?
C134 C145 1.392(8) . ?
C136 C175 1.400(9) . ?
C136 C202 1.487(9) . ?
C137 C166 1.386(9) . ?
C139 C196 1.513(9) . ?
C139 C198 1.542(10) . ?
C139 C184 1.540(9) . ?
C140 C156 1.373(8) . ?
C141 C170 1.355(9) . ?
C141 C148 1.391(9) . ?
C141 C206 1.480(9) . ?
C143 C180 1.358(9) . ?
C143 C167 1.381(10) . ?
C145 C185 1.516(8) . ?
C147 C176 1.395(11) . ?
C147 C187 1.444(10) . ?
C148 C167 1.401(9) . ?
C149 C229 1.441(11) . ?
C149 C235 1.470(11) . ?
C149 C226 1.475(9) . ?
C150 C177 1.399(9) . ?
C150 C193 1.528(10) . ?
C153 C172 1.403(8) . ?
C155 C161 1.353(8) . ?
C156 C168 1.547(8) . ?
C157 C186 1.368(9) . ?
C157 C190 1.507(9) . ?
C158 C174 1.344(9) . ?
C158 C159 1.396(10) . ?
C159 C178 1.380(10) . ?
C159 C224 1.501(11) . ?
C160 C169 1.378(9) . ?
C160 C208 1.506(10) . ?
C161 C162 1.398(9) . ?
C161 C209 1.508(8) . ?
C163 C165 1.339(9) . ?
C164 C175 1.353(9) . ?
C164 C165 1.376(9) . ?
C166 C212 1.524(10) . ?
C168 C191 1.499(10) . ?
C168 C181 1.554(9) . ?
C168 C199 1.568(9) . ?
C170 C180 1.328(9) . ?
C171 C213 1.442(11) . ?
C171 C204 1.471(11) . ?
C171 C225 1.575(10) . ?
C171 C176 1.592(11) . ?
C172 C176 1.340(10) . ?
C174 C183 1.326(9) . ?
C177 C188 1.363(12) . ?
C178 C203 1.308(12) . ?
C183 C203 1.431(12) . ?
C186 C188 1.357(12) . ?
C187 C189 1.525(11) . ?
C188 C231 1.524(10) . ?
C189 C195 1.524(9) . ?
C189 C200 1.549(11) . ?
C189 C211 1.560(9) . ?
C205 C223 1.365(8) . ?
C205 C216 1.380(8) . ?
C216 C217 1.388(8) . ?
C216 C255 1.438(13) . ?
C217 C219 1.391(8) . ?
C219 C220 1.375(8) . ?
C220 C223 1.364(8) . ?
C232 C212 1.342(12) . ?
C234 C212 1.445(13) . ?
C248 C247 1.3900 . ?
C248 C252 1.3900 . ?
C247 C250 1.3900 . ?
C250 C251 1.3900 . ?
C251 C246 1.3900 . ?
C246 C252 1.3900 . ?
C252 C249 1.482(16) . ?
C254 C212 1.619(19) . ?
C262 C257 1.3900 . ?
C262 C260 1.333(11) . ?
C257 C258 1.3900 . ?
C258 C261 1.3900 . ?
C261 C259 1.3900 . ?
C259 C260 1.311(14) . ?
C260 C264 1.461(15) . ?

loop_
_geom_torsion_atom_site_label_1
_geom_torsion_atom_site_label_2
_geom_torsion_atom_site_label_3
_geom_torsion_atom_site_label_4
_geom_torsion
_geom_torsion_site_symmetry_1
_geom_torsion_site_symmetry_2
_geom_torsion_site_symmetry_3
_geom_torsion_site_symmetry_4
_geom_torsion_publ_flag
N13 Ni4 N12 C38 173.7(4) . . . . ?
N15 Ni4 N12 C38 -11.4(4) . . . . ?
N13 Ni4 N12 C52 -6.8(4) . . . . ?
N15 Ni4 N12 C52 168.0(4) . . . . ?
C13 N2 C1 C5 178.5(4) . . . . ?
Ni2 N2 C1 C5 -3.0(6) . . . . ?
C13 N2 C1 C8 -0.9(4) . . . . ?
Ni2 N2 C1 C8 177.6(3) . . . . ?
C7 N3 C2 C4 -165.0(5) . . . . ?
Ni1 N3 C2 C4 16.2(7) . . . . ?
C7 N3 C2 C3 2.6(5) . . . . ?
Ni1 N3 C2 C3 -176.2(3) . . . . ?
N3 C2 C3 C242 -3.2(5) . . . . ?
C4 C2 C3 C242 166.6(4) . . . . ?
N3 C2 C3 C239 -176.0(3) . . . . ?
C4 C2 C3 C239 -6.2(5) . . . . ?
N3 C2 C4 C10 -0.3(7) . . . . ?
C3 C2 C4 C10 -167.8(4) . . . . ?
N3 C2 C4 C11 172.7(4) . . . . ?
C3 C2 C4 C11 5.1(5) . . . . ?
N2 C1 C5 C6 1.6(7) . . . . ?
C8 C1 C5 C6 -179.0(4) . . . . ?
N2 C1 C5 C239 179.1(4) . . . . ?
C8 C1 C5 C239 -1.5(5) . . . . ?
C29 N4 C6 C5 177.6(4) . . . . ?
Ni2 N4 C6 C5 -6.9(6) . . . . ?
C29 N4 C6 C238 -1.0(4) . . . . ?
Ni2 N4 C6 C238 174.5(3) . . . . ?
C1 C5 C6 N4 3.6(6) . . . . ?
C239 C5 C6 N4 -173.3(4) . . . . ?
C1 C5 C6 C238 -178.1(4) . . . . ?
C239 C5 C6 C238 5.1(7) . . . . ?
C2 N3 C7 C14 177.2(4) . . . . ?
Ni1 N3 C7 C14 -4.2(7) . . . . ?
C2 N3 C7 C242 -1.1(5) . . . . ?
Ni1 N3 C7 C242 177.6(3) . . . . ?
N2 C1 C8 C241 1.5(5) . . . . ?
C5 C1 C8 C241 -178.0(4) . . . . ?
N2 C1 C8 C11 -178.7(3) . . . . ?
C5 C1 C8 C11 1.8(5) . . . . ?
C24 N5 C9 C237 -173.4(5) . . . . ?
Ni3 N5 C9 C237 1.9(7) . . . . ?
C24 N5 C9 C236 -1.3(5) . . . . ?
Ni3 N5 C9 C236 173.9(3) . . . . ?
C2 C4 C10 N7 -11.6(6) . . . . ?
C11 C4 C10 N7 177.3(4) . . . . ?
C2 C4 C10 C243 167.2(4) . . . . ?
C11 C4 C10 C243 -3.9(8) . . . . ?
C17 N7 C10 C4 -177.3(4) . . . . ?
Ni1 N7 C10 C4 7.1(6) . . . . ?
C17 N7 C10 C243 3.7(5) . . . . ?
Ni1 N7 C10 C243 -171.9(3) . . . . ?
C241 C8 C11 C4 -66.8(8) . . . . ?
C1 C8 C11 C4 113.7(4) . . . . ?
C241 C8 C11 C239 80.5(7) . . . 2_665 ?
C1 C8 C11 C239 -99.0(4) . . . 2_665 ?
C241 C8 C11 C239 178.4(6) . . . . ?
C1 C8 C11 C239 -1.1(4) . . . . ?
C10 C4 C11 C8 55.8(6) . . . . ?
C2 C4 C11 C8 -116.1(4) . . . . ?
C10 C4 C11 C239 -92.1(5) . . . 2_665 ?
C2 C4 C11 C239 95.9(4) . . . 2_665 ?
C10 C4 C11 C239 169.9(4) . . . . ?
C2 C4 C11 C239 -2.1(4) . . . . ?
C1 C8 C241 C13 -1.4(4) . . . . ?
C11 C8 C241 C13 179.0(6) . . . . ?
C19 N1 C12 C14 168.5(5) . . . . ?
Ni1 N1 C12 C14 -14.1(7) . . . . ?
C19 N1 C12 C25 -3.4(5) . . . . ?
Ni1 N1 C12 C25 174.1(3) . . . . ?
C1 N2 C13 C32 -178.4(4) . . . . ?
Ni2 N2 C13 C32 3.3(7) . . . . ?
C1 N2 C13 C241 -0.1(4) . . . . ?
Ni2 N2 C13 C241 -178.4(3) . . . . ?
C8 C241 C13 C32 179.3(4) . . . . ?
C8 C241 C13 N2 1.0(5) . . . . ?
N4 C6 C238 C28 -0.3(5) . . . . ?
C5 C6 C238 C28 -178.8(4) . . . . ?
C4 C10 C243 C244 -179.5(4) . . . . ?
N7 C10 C243 C244 -0.6(5) . . . . ?
C242 C3 C239 C5 -48.1(8) . . . . ?
C2 C3 C239 C5 119.9(4) . . . . ?
C242 C3 C239 C11 99.8(7) . . . 2_665 ?
C2 C3 C239 C11 -92.1(4) . . . 2_665 ?
C242 C3 C239 C11 -163.7(6) . . . . ?
C2 C3 C239 C11 4.3(4) . . . . ?
C1 C5 C239 C3 -114.0(4) . . . . ?
C6 C5 C239 C3 63.2(6) . . . . ?
C1 C5 C239 C11 98.2(4) . . . 2_665 ?
C6 C5 C239 C11 -84.6(5) . . . 2_665 ?
C1 C5 C239 C11 0.7(4) . . . . ?
C6 C5 C239 C11 177.9(4) . . . . ?
C8 C11 C239 C3 123.5(3) . . . . ?
C4 C11 C239 C3 -1.4(4) . . . . ?
C239 C11 C239 C3 -118.0(4) 2_665 . . . ?
C8 C11 C239 C5 0.3(4) . . . . ?
C4 C11 C239 C5 -124.5(3) . . . . ?
C239 C11 C239 C5 118.9(4) 2_665 . . . ?
C8 C11 C239 C11 -118.6(4) . . . 2_665 ?
C4 C11 C239 C11 116.6(4) . . . 2_665 ?
C239 C11 C239 C11 0.000(1) 2_665 . . 2_665 ?
N3 C7 C14 C12 11.5(7) . . . . ?
C242 C7 C14 C12 -170.5(4) . . . . ?
N3 C7 C14 C265 -168.2(4) . . . . ?
C242 C7 C14 C265 9.7(7) . . . . ?
N1 C12 C14 C7 -2.4(7) . . . . ?
C25 C12 C14 C7 168.6(5) . . . . ?
N1 C12 C14 C265 177.4(4) . . . . ?
C25 C12 C14 C265 -11.7(7) . . . . ?
C2 C3 C242 C7 2.3(5) . . . . ?
C239 C3 C242 C7 170.5(6) . . . . ?
C14 C7 C242 C3 -179.0(4) . . . . ?
N3 C7 C242 C3 -0.8(5) . . . . ?
C31 N10 C15 C237 168.4(4) . . . . ?
Ni3 N10 C15 C237 -9.9(6) . . . . ?
C31 N10 C15 C26 -3.4(5) . . . . ?
Ni3 N10 C15 C26 178.3(3) . . . . ?
N5 C9 C236 C49 1.2(5) . . . . ?
C237 C9 C236 C49 174.6(4) . . . . ?
N5 C9 C236 C41 -172.9(3) . . . . ?
C237 C9 C236 C41 0.5(5) . . . . ?
C35 N6 C16 C30 -170.5(5) . . . . ?
Ni1 N6 C16 C30 16.9(7) . . . . ?
C35 N6 C16 C67 1.9(5) . . . . ?
Ni1 N6 C16 C67 -170.7(3) . . . . ?
C7 C14 C265 C20 87.3(5) . . . . ?
C12 C14 C265 C20 -92.4(5) . . . . ?
C7 C14 C265 C88 -89.4(6) . . . . ?
C12 C14 C265 C88 90.8(5) . . . . ?
N5 C9 C237 C15 1.4(8) . . . . ?
C236 C9 C237 C15 -170.6(4) . . . . ?
N5 C9 C237 C23 171.0(4) . . . . ?
C236 C9 C237 C23 -1.0(5) . . . . ?
N10 C15 C237 C9 2.7(7) . . . . ?
C26 C15 C237 C9 173.1(4) . . . . ?
N10 C15 C237 C23 -164.7(4) . . . . ?
C26 C15 C237 C23 5.8(8) . . . . ?
C10 C243 C244 C17 -2.8(5) . . . . ?
C10 N7 C17 C37 166.0(4) . . . . ?
Ni1 N7 C17 C37 -18.3(6) . . . . ?
C10 N7 C17 C244 -5.4(5) . . . . ?
Ni1 N7 C17 C244 170.3(3) . . . . ?
C243 C244 C17 N7 5.3(5) . . . . ?
C243 C244 C17 C37 -166.2(4) . . . . ?
C12 N1 C19 C30 -178.4(4) . . . . ?
Ni1 N1 C19 C30 4.2(7) . . . . ?
C12 N1 C19 C51 1.6(5) . . . . ?
Ni1 N1 C19 C51 -175.9(3) . . . . ?
C88 C265 C20 C75 -1.3(7) . . . . ?
C14 C265 C20 C75 -178.0(4) . . . . ?
C88 C265 C20 C138 -179.9(5) . . . . ?
C14 C265 C20 C138 3.4(6) . . . . ?
C46 N26 C22 C32 178.8(5) . . . . ?
Ni2 N26 C22 C32 2.0(7) . . . . ?
C46 N26 C22 C57 -0.5(5) . . . . ?
Ni2 N26 C22 C57 -177.3(3) . . . . ?
C45 C21 C23 C237 -48.1(8) . . . . ?
C38 C21 C23 C237 118.0(4) . . . . ?
C45 C21 C23 C41 100.9(7) . . . 2_666 ?
C38 C21 C23 C41 -93.0(4) . . . 2_666 ?
C45 C21 C23 C41 -161.4(6) . . . . ?
C38 C21 C23 C41 4.7(5) . . . . ?
C9 C237 C23 C21 -111.8(4) . . . . ?
C15 C237 C23 C21 56.9(6) . . . . ?
C9 C237 C23 C41 99.2(4) . . . 2_666 ?
C15 C237 C23 C41 -92.2(6) . . . 2_666 ?
C9 C237 C23 C41 1.0(5) . . . . ?
C15 C237 C23 C41 169.7(4) . . . . ?
C9 N5 C24 C48 -178.6(4) . . . . ?
Ni3 N5 C24 C48 6.7(7) . . . . ?
C9 N5 C24 C49 1.0(5) . . . . ?
Ni3 N5 C24 C49 -173.7(3) . . . . ?
N1 C12 C25 C51 4.1(6) . . . . ?
C14 C12 C25 C51 -168.1(5) . . . . ?
C237 C15 C26 C40 -168.4(5) . . . . ?
N10 C15 C26 C40 3.1(5) . . . . ?
C34 C18 C27 C132 1.4(8) . . . . ?
C34 C18 C27 C30 179.3(4) . . . . ?
C6 C238 C28 C29 1.5(5) . . . . ?
C6 N4 C29 C62 -174.1(4) . . . . ?
Ni2 N4 C29 C62 10.4(6) . . . . ?
C6 N4 C29 C28 2.0(5) . . . . ?
Ni2 N4 C29 C28 -173.6(3) . . . . ?
C238 C28 C29 N4 -2.3(5) . . . . ?
C238 C28 C29 C62 173.8(4) . . . . ?
N6 C16 C30 C19 -0.4(8) . . . . ?
C67 C16 C30 C19 -171.7(5) . . . . ?
N6 C16 C30 C27 177.2(4) . . . . ?
C67 C16 C30 C27 5.9(7) . . . . ?
N1 C19 C30 C16 -10.4(8) . . . . ?
C51 C19 C30 C16 169.7(5) . . . . ?
N1 C19 C30 C27 172.0(4) . . . . ?
C51 C19 C30 C27 -7.9(7) . . . . ?
C18 C27 C30 C16 76.4(6) . . . . ?
C132 C27 C30 C16 -105.8(6) . . . . ?
C18 C27 C30 C19 -105.9(5) . . . . ?
C132 C27 C30 C19 71.9(7) . . . . ?
C15 N10 C31 C60 -179.0(5) . . . . ?
Ni3 N10 C31 C60 -0.7(7) . . . . ?
C15 N10 C31 C40 2.6(5) . . . . ?
Ni3 N10 C31 C40 -179.1(3) . . . . ?
N2 C13 C32 C22 1.1(7) . . . . ?
C241 C13 C32 C22 -177.0(4) . . . . ?
N2 C13 C32 C42 -178.6(4) . . . . ?
C241 C13 C32 C42 3.3(7) . . . . ?
N26 C22 C32 C13 -3.7(8) . . . . ?
C57 C22 C32 C13 175.6(5) . . . . ?
N26 C22 C32 C42 176.1(4) . . . . ?
C57 C22 C32 C42 -4.7(7) . . . . ?
C65 N8 C33 C62 -167.7(5) . . . . ?
Ni2 N8 C33 C62 16.0(7) . . . . ?
C65 N8 C33 C79 4.3(5) . . . . ?
Ni2 N8 C33 C79 -171.9(3) . . . . ?
C27 C18 C34 C137 -1.0(7) . . . . ?
C27 C18 C34 C96 178.2(5) . . . . ?
C16 N6 C35 C37 178.2(4) . . . . ?
Ni1 N6 C35 C37 -9.3(7) . . . . ?
C16 N6 C35 C74 -1.4(5) . . . . ?
Ni1 N6 C35 C74 171.1(3) . . . . ?
N6 C35 C37 C17 11.0(7) . . . . ?
C74 C35 C37 C17 -169.5(5) . . . . ?
N6 C35 C37 C55 -176.2(4) . . . . ?
C74 C35 C37 C55 3.3(7) . . . . ?
N7 C17 C37 C35 3.4(7) . . . . ?
C244 C17 C37 C35 173.6(5) . . . . ?
N7 C17 C37 C55 -169.4(4) . . . . ?
C244 C17 C37 C55 0.8(7) . . . . ?
C52 N12 C38 C36 -164.6(5) . . . . ?
Ni4 N12 C38 C36 15.0(7) . . . . ?
C52 N12 C38 C21 2.6(5) . . . . ?
Ni4 N12 C38 C21 -177.8(3) . . . . ?
C43 C36 C38 N12 -3.4(8) . . . . ?
C41 C36 C38 N12 169.5(5) . . . . ?
C43 C36 C38 C21 -170.6(4) . . . . ?
C41 C36 C38 C21 2.3(5) . . . . ?
C45 C21 C38 N12 -2.9(6) . . . . ?
C23 C21 C38 N12 -174.4(4) . . . . ?
C45 C21 C38 C36 166.8(4) . . . . ?
C23 C21 C38 C36 -4.7(5) . . . . ?
C15 C26 C40 C31 -1.4(5) . . . . ?
N10 C31 C40 C26 -0.7(6) . . . . ?
C60 C31 C40 C26 -179.2(5) . . . . ?
C49 C236 C41 C36 -54.7(8) . . . . ?
C9 C236 C41 C36 115.1(4) . . . . ?
C49 C236 C41 C23 92.8(7) . . . 2_666 ?
C9 C236 C41 C23 -97.5(4) . . . 2_666 ?
C49 C236 C41 C23 -169.6(6) . . . . ?
C9 C236 C41 C23 0.2(4) . . . . ?
C38 C36 C41 C236 -113.5(4) . . . . ?
C43 C36 C41 C236 58.4(6) . . . . ?
C38 C36 C41 C23 97.7(4) . . . 2_666 ?
C43 C36 C41 C23 -90.4(6) . . . 2_666 ?
C38 C36 C41 C23 0.8(5) . . . . ?
C43 C36 C41 C23 172.6(4) . . . . ?
C21 C23 C41 C236 120.3(4) . . . . ?
C237 C23 C41 C236 -0.7(4) . . . . ?
C41 C23 C41 C236 -120.2(4) 2_666 . . . ?
C21 C23 C41 C36 -3.3(4) . . . . ?
C237 C23 C41 C36 -124.3(4) . . . . ?
C41 C23 C41 C36 116.2(4) 2_666 . . . ?
C21 C23 C41 C23 -119.5(4) . . . 2_666 ?
C237 C23 C41 C23 119.5(4) . . . 2_666 ?
C41 C23 C41 C23 0.001(2) 2_666 . . 2_666 ?
C44 C39 C42 C56 0.8(7) . . . . ?
C104 C39 C42 C56 179.8(4) . . . . ?
C44 C39 C42 C32 -177.0(4) . . . . ?
C104 C39 C42 C32 1.9(7) . . . . ?
C13 C32 C42 C39 74.0(6) . . . . ?
C22 C32 C42 C39 -105.8(5) . . . . ?
C13 C32 C42 C56 -103.9(5) . . . . ?
C22 C32 C42 C56 76.4(6) . . . . ?
C38 C36 C43 N15 -8.0(7) . . . . ?
C41 C36 C43 N15 -179.1(4) . . . . ?
C38 C36 C43 C50 172.6(5) . . . . ?
C41 C36 C43 C50 1.5(8) . . . . ?
C66 N15 C43 C36 -178.5(4) . . . . ?
Ni4 N15 C43 C36 7.4(6) . . . . ?
C66 N15 C43 C50 0.9(5) . . . . ?
Ni4 N15 C43 C50 -173.2(3) . . . . ?
C42 C39 C44 C47 0.4(7) . . . . ?
C104 C39 C44 C47 -178.6(5) . . . . ?
C38 C21 C45 C52 1.8(5) . . . . ?
C23 C21 C45 C52 168.2(6) . . . . ?
C22 N26 C46 C68 174.6(5) . . . . ?
Ni2 N26 C46 C68 -8.5(7) . . . . ?
C22 N26 C46 C61 -1.0(5) . . . . ?
Ni2 N26 C46 C61 175.9(3) . . . . ?
C39 C44 C47 C53 -0.3(7) . . . . ?
C39 C44 C47 C151 178.9(5) . . . . ?
N5 C24 C48 C69 3.3(7) . . . . ?
C49 C24 C48 C69 -176.3(4) . . . . ?
N5 C24 C48 C63 -176.7(4) . . . . ?
C49 C24 C48 C63 3.7(7) . . . . ?
C9 C236 C49 C24 -0.4(5) . . . . ?
C41 C236 C49 C24 169.6(6) . . . . ?
C48 C24 C49 C236 179.2(4) . . . . ?
N5 C24 C49 C236 -0.3(5) . . . . ?
C36 C43 C50 C54 179.6(5) . . . . ?
N15 C43 C50 C54 0.1(6) . . . . ?
C12 C25 C51 C19 -2.9(6) . . . . ?
N1 C19 C51 C25 0.9(6) . . . . ?
C30 C19 C51 C25 -179.2(5) . . . . ?
C38 N12 C52 C73 175.8(5) . . . . ?
Ni4 N12 C52 C73 -3.7(7) . . . . ?
C38 N12 C52 C45 -1.4(5) . . . . ?
Ni4 N12 C52 C45 179.0(3) . . . . ?
C21 C45 C52 C73 -177.4(5) . . . . ?
C21 C45 C52 N12 -0.3(6) . . . . ?
C44 C47 C53 C56 -1.1(7) . . . . ?
C151 C47 C53 C56 179.7(5) . . . . ?
C43 C50 C54 C66 -1.2(6) . . . . ?
C35 C37 C55 C78 78.7(6) . . . . ?
C17 C37 C55 C78 -108.2(5) . . . . ?
C35 C37 C55 C107 -98.1(6) . . . . ?
C17 C37 C55 C107 74.9(6) . . . . ?
C47 C53 C56 C42 2.3(7) . . . . ?
C47 C53 C56 C113 -176.9(5) . . . . ?
C39 C42 C56 C53 -2.1(7) . . . . ?
C32 C42 C56 C53 175.7(4) . . . . ?
C39 C42 C56 C113 177.0(5) . . . . ?
C32 C42 C56 C113 -5.1(7) . . . . ?
N26 C22 C57 C61 1.9(6) . . . . ?
C32 C22 C57 C61 -177.4(5) . . . . ?
C86 N11 C58 C109 -172.1(5) . . . . ?
Ni3 N11 C58 C109 5.5(8) . . . . ?
C86 N11 C58 C102 1.1(6) . . . . ?
Ni3 N11 C58 C102 178.7(3) . . . . ?
N10 C31 C60 C86 -11.4(8) . . . . ?
C40 C31 C60 C86 166.8(5) . . . . ?
N10 C31 C60 C105 169.4(5) . . . . ?
C40 C31 C60 C105 -12.4(7) . . . . ?
C22 C57 C61 C46 -2.5(6) . . . . ?
C68 C46 C61 C57 -173.4(5) . . . . ?
N26 C46 C61 C57 2.2(6) . . . . ?
N8 C33 C62 C29 -9.4(8) . . . . ?
C79 C33 C62 C29 179.5(5) . . . . ?
N8 C33 C62 C81 167.5(4) . . . . ?
C79 C33 C62 C81 -3.5(7) . . . . ?
N4 C29 C62 C33 -4.1(7) . . . . ?
C28 C29 C62 C33 -179.7(5) . . . . ?
N4 C29 C62 C81 178.9(4) . . . . ?
C28 C29 C62 C81 3.4(7) . . . . ?
C24 C48 C63 C114 -93.5(6) . . . . ?
C69 C48 C63 C114 86.5(6) . . . . ?
C24 C48 C63 C72 88.8(6) . . . . ?
C69 C48 C63 C72 -91.1(6) . . . . ?
C101 N13 C64 C73 169.6(5) . . . . ?
Ni4 N13 C64 C73 -11.8(8) . . . . ?
C101 N13 C64 C85 -2.7(5) . . . . ?
Ni4 N13 C64 C85 176.0(3) . . . . ?
C33 N8 C65 C68 177.8(5) . . . . ?
Ni2 N8 C65 C68 -5.8(7) . . . . ?
C33 N8 C65 C93 -3.0(5) . . . . ?
Ni2 N8 C65 C93 173.3(3) . . . . ?
C43 N15 C66 C94 171.0(5) . . . . ?
Ni4 N15 C66 C94 -14.7(7) . . . . ?
C43 N15 C66 C54 -1.7(5) . . . . ?
Ni4 N15 C66 C54 172.6(3) . . . . ?
C50 C54 C66 C94 -170.9(5) . . . . ?
C50 C54 C66 N15 1.8(6) . . . . ?
N6 C16 C67 C74 -1.8(6) . . . . ?
C30 C16 C67 C74 170.6(5) . . . . ?
N8 C65 C68 C46 8.3(8) . . . . ?
C93 C65 C68 C46 -170.7(5) . . . . ?
N8 C65 C68 C70 -168.9(4) . . . . ?
C93 C65 C68 C70 12.1(7) . . . . ?
N26 C46 C68 C65 -0.7(8) . . . . ?
C61 C46 C68 C65 174.3(5) . . . . ?
N26 C46 C68 C70 176.4(4) . . . . ?
C61 C46 C68 C70 -8.7(7) . . . . ?
C83 N14 C69 C48 173.5(5) . . . . ?
Ni3 N14 C69 C48 -6.7(7) . . . . ?
C83 N14 C69 C112 -1.7(5) . . . . ?
Ni3 N14 C69 C112 178.1(3) . . . . ?
C24 C48 C69 N14 -3.1(7) . . . . ?
C63 C48 C69 N14 176.9(4) . . . . ?
C24 C48 C69 C112 171.5(5) . . . . ?
C63 C48 C69 C112 -8.5(7) . . . . ?
C65 C68 C70 C76 -116.7(6) . . . . ?
C46 C68 C70 C76 66.1(7) . . . . ?
C65 C68 C70 C71 64.0(6) . . . . ?
C46 C68 C70 C71 -113.3(5) . . . . ?
C76 C70 C71 C82 -0.9(8) . . . . ?
C68 C70 C71 C82 178.5(5) . . . . ?
C114 C63 C72 C155 -0.8(8) . . . . ?
C48 C63 C72 C155 176.8(5) . . . . ?
C114 C63 C72 C103 -178.0(5) . . . . ?
C48 C63 C72 C103 -0.4(8) . . . . ?
N13 C64 C73 C52 -3.0(8) . . . . ?
C85 C64 C73 C52 168.4(5) . . . . ?
N13 C64 C73 C59 176.7(5) . . . . ?
C85 C64 C73 C59 -12.0(8) . . . . ?
N12 C52 C73 C64 10.7(8) . . . . ?
C45 C52 C73 C64 -172.4(5) . . . . ?
N12 C52 C73 C59 -169.0(4) . . . . ?
C45 C52 C73 C59 7.9(7) . . . . ?
C77 C59 C73 C64 98.0(6) . . . . ?
C111 C59 C73 C64 -89.9(6) . . . . ?
C77 C59 C73 C52 -82.3(6) . . . . ?
C111 C59 C73 C52 89.8(6) . . . . ?
C16 C67 C74 C35 0.9(6) . . . . ?
C37 C35 C74 C67 -179.3(5) . . . . ?
N6 C35 C74 C67 0.3(6) . . . . ?
C265 C20 C75 C116 -0.4(7) . . . . ?
C138 C20 C75 C116 178.2(5) . . . . ?
C71 C70 C76 C95 0.1(8) . . . . ?
C68 C70 C76 C95 -179.2(5) . . . . ?
C111 C59 C77 C134 -0.9(7) . . . . ?
C73 C59 C77 C134 171.0(5) . . . . ?
C111 C59 C77 C144 180.0(5) . . . . ?
C73 C59 C77 C144 -8.1(8) . . . . ?
C107 C55 C78 C146 1.7(8) . . . . ?
C37 C55 C78 C146 -175.1(5) . . . . ?
C107 C55 C78 C182 -176.1(5) . . . . ?
C37 C55 C78 C182 7.1(8) . . . . ?
C62 C33 C79 C93 168.2(5) . . . . ?
N8 C33 C79 C93 -4.1(6) . . . . ?
C110 N16 C80 C94 -179.7(5) . . . . ?
Ni4 N16 C80 C94 -4.4(8) . . . . ?
C110 N16 C80 C121 -0.8(6) . . . . ?
Ni4 N16 C80 C121 174.5(3) . . . . ?
C33 C62 C81 C91 113.1(6) . . . . ?
C29 C62 C81 C91 -69.8(7) . . . . ?
C33 C62 C81 C99 -67.1(6) . . . . ?
C29 C62 C81 C99 110.0(5) . . . . ?
C70 C71 C82 C120 1.5(8) . . . . ?
C70 C71 C82 C149 178.5(5) . . . . ?
C69 N14 C83 C109 176.6(5) . . . . ?
Ni3 N14 C83 C109 -3.2(7) . . . . ?
C69 N14 C83 C122 -0.2(5) . . . . ?
Ni3 N14 C83 C122 -179.9(4) . . . . ?
C101 C84 C85 C64 -3.2(6) . . . . ?
C73 C64 C85 C84 -168.9(5) . . . . ?
N13 C64 C85 C84 3.8(6) . . . . ?
C58 N11 C86 C60 -173.3(5) . . . . ?
Ni3 N11 C86 C60 9.1(7) . . . . ?
C58 N11 C86 C89 1.1(6) . . . . ?
Ni3 N11 C86 C89 -176.5(3) . . . . ?
C31 C60 C86 N11 7.2(8) . . . . ?
C105 C60 C86 N11 -173.6(5) . . . . ?
C31 C60 C86 C89 -166.4(5) . . . . ?
C105 C60 C86 C89 12.7(8) . . . . ?
C20 C265 C88 C108 2.0(7) . . . . ?
C14 C265 C88 C108 178.7(4) . . . . ?
C20 C265 C88 C142 -179.1(5) . . . . ?
C14 C265 C88 C142 -2.5(7) . . . . ?
N11 C86 C89 C102 -3.0(6) . . . . ?
C60 C86 C89 C102 171.5(5) . . . . ?
C99 C81 C91 C98 1.8(8) . . . . ?
C62 C81 C91 C98 -178.4(5) . . . . ?
C99 C81 C91 C129 -179.9(5) . . . . ?
C62 C81 C91 C129 -0.1(8) . . . . ?
C33 C79 C93 C65 2.1(6) . . . . ?
C68 C65 C93 C79 179.7(5) . . . . ?
N8 C65 C93 C79 0.5(6) . . . . ?
N16 C80 C94 C66 6.9(8) . . . . ?
C121 C80 C94 C66 -171.9(5) . . . . ?
N16 C80 C94 C106 -175.9(5) . . . . ?
C121 C80 C94 C106 5.3(8) . . . . ?
N15 C66 C94 C80 3.0(8) . . . . ?
C54 C66 C94 C80 174.8(5) . . . . ?
N15 C66 C94 C106 -174.1(5) . . . . ?
C54 C66 C94 C106 -2.3(8) . . . . ?
C70 C76 C95 C120 0.1(8) . . . . ?
C70 C76 C95 C139 -178.7(6) . . . . ?
C137 C34 C96 C218 -175.5(7) . . . . ?
C18 C34 C96 C218 5.3(9) . . . . ?
C137 C34 C96 C210 58.4(7) . . . . ?
C18 C34 C96 C210 -120.8(6) . . . . ?
C137 C34 C96 C222 -58.0(7) . . . . ?
C18 C34 C96 C222 122.9(6) . . . . ?
C140 C90 C97 C118 2.8(9) . . . . ?
C109 C90 C97 C118 -178.3(5) . . . . ?
C117 C92 C98 C91 2.2(9) . . . . ?
C179 C92 C98 C91 -177.2(6) . . . . ?
C81 C91 C98 C92 -3.4(8) . . . . ?
C129 C91 C98 C92 178.1(5) . . . . ?
C91 C81 C99 C117 1.0(8) . . . . ?
C62 C81 C99 C117 -178.8(5) . . . . ?
C91 C81 C99 C135 -178.5(5) . . . . ?
C62 C81 C99 C135 1.7(8) . . . . ?
C64 N13 C101 C119 -178.4(5) . . . . ?
Ni4 N13 C101 C119 3.0(7) . . . . ?
C64 N13 C101 C84 0.7(5) . . . . ?
Ni4 N13 C101 C84 -177.9(3) . . . . ?
C85 C84 C101 C119 -179.3(5) . . . . ?
C85 C84 C101 N13 1.6(6) . . . . ?
C86 C89 C102 C58 3.5(6) . . . . ?
N11 C58 C102 C89 -3.0(6) . . . . ?
C109 C58 C102 C89 170.5(5) . . . . ?
C86 C60 C105 C150 -80.6(7) . . . . ?
C31 C60 C105 C150 98.6(6) . . . . ?
C86 C60 C105 C157 102.4(6) . . . . ?
C31 C60 C105 C157 -78.4(6) . . . . ?
C115 C87 C106 C160 1.2(9) . . . . ?
C154 C87 C106 C160 -179.0(6) . . . . ?
C115 C87 C106 C94 179.9(5) . . . . ?
C154 C87 C106 C94 -0.3(9) . . . . ?
C80 C94 C106 C87 85.6(7) . . . . ?
C66 C94 C106 C87 -97.1(6) . . . . ?
C80 C94 C106 C160 -95.7(7) . . . . ?
C66 C94 C106 C160 81.6(7) . . . . ?
C78 C55 C107 C133 -2.0(8) . . . . ?
C37 C55 C107 C133 174.8(5) . . . . ?
C78 C55 C107 C173 178.3(6) . . . . ?
C37 C55 C107 C173 -4.9(8) . . . . ?
C265 C88 C108 C116 -1.1(7) . . . . ?
C142 C88 C108 C116 -180.0(5) . . . . ?
N11 C58 C109 C83 8.2(9) . . . . ?
C102 C58 C109 C83 -164.1(5) . . . . ?
N11 C58 C109 C90 -174.9(5) . . . . ?
C102 C58 C109 C90 12.8(8) . . . . ?
N14 C83 C109 C58 -9.4(9) . . . . ?
C122 C83 C109 C58 166.8(6) . . . . ?
N14 C83 C109 C90 173.8(5) . . . . ?
C122 C83 C109 C90 -10.0(9) . . . . ?
C140 C90 C109 C58 59.9(8) . . . . ?
C97 C90 C109 C58 -118.9(6) . . . . ?
C140 C90 C109 C83 -123.1(6) . . . . ?
C97 C90 C109 C83 58.1(8) . . . . ?
C80 N16 C110 C119 -172.2(5) . . . . ?
Ni4 N16 C110 C119 12.3(8) . . . . ?
C80 N16 C110 C100 1.3(6) . . . . ?
Ni4 N16 C110 C100 -174.1(3) . . . . ?
C121 C100 C110 N16 -1.5(6) . . . . ?
C121 C100 C110 C119 172.1(5) . . . . ?
C77 C59 C111 C124 1.1(7) . . . . ?
C73 C59 C111 C124 -171.0(5) . . . . ?
C77 C59 C111 C123 179.8(5) . . . . ?
C73 C59 C111 C123 7.6(7) . . . . ?
N14 C69 C112 C122 2.9(6) . . . . ?
C48 C69 C112 C122 -172.4(5) . . . . ?
C72 C63 C114 C162 0.3(8) . . . . ?
C48 C63 C114 C162 -177.3(5) . . . . ?
C72 C63 C114 C152 178.7(6) . . . . ?
C48 C63 C114 C152 1.0(8) . . . . ?
C106 C87 C115 C131 0.4(9) . . . . ?
C154 C87 C115 C131 -179.4(6) . . . . ?
C20 C75 C116 C108 1.3(8) . . . . ?
C20 C75 C116 C194 -176.9(5) . . . . ?
C88 C108 C116 C75 -0.5(8) . . . . ?
C88 C108 C116 C194 177.7(5) . . . . ?
C81 C99 C117 C92 -2.3(8) . . . . ?
C135 C99 C117 C92 177.2(5) . . . . ?
C98 C92 C117 C99 0.7(9) . . . . ?
C179 C92 C117 C99 -179.9(6) . . . . ?
C90 C97 C118 C125 -3.9(8) . . . . ?
C90 C97 C118 C126 175.0(5) . . . . ?
N13 C101 C119 C110 -10.7(8) . . . . ?
C84 C101 C119 C110 170.3(5) . . . . ?
N13 C101 C119 C153 170.3(5) . . . . ?
C84 C101 C119 C153 -8.7(8) . . . . ?
N16 C110 C119 C101 2.9(9) . . . . ?
C100 C110 C119 C101 -169.6(5) . . . . ?
N16 C110 C119 C153 -178.1(5) . . . . ?
C100 C110 C119 C153 9.4(8) . . . . ?
C71 C82 C120 C95 -1.4(9) . . . . ?
C149 C82 C120 C95 -178.3(6) . . . . ?
C76 C95 C120 C82 0.6(9) . . . . ?
C139 C95 C120 C82 179.4(6) . . . . ?
C110 C100 C121 C80 0.9(6) . . . . ?
C94 C80 C121 C100 178.8(5) . . . . ?
N16 C80 C121 C100 -0.1(6) . . . . ?
C69 C112 C122 C83 -2.9(6) . . . . ?
N14 C83 C122 C112 2.0(6) . . . . ?
C109 C83 C122 C112 -174.7(5) . . . . ?
C59 C111 C124 C145 0.6(8) . . . . ?
C123 C111 C124 C145 -178.1(5) . . . . ?
C97 C118 C125 C156 2.5(9) . . . . ?
C126 C118 C125 C156 -176.4(6) . . . . ?
C125 C118 C126 C197 -122.8(7) . . . . ?
C97 C118 C126 C197 58.4(8) . . . . ?
C125 C118 C126 C201 1.6(8) . . . . ?
C97 C118 C126 C201 -177.2(6) . . . . ?
C125 C118 C126 C207 115.7(7) . . . . ?
C97 C118 C126 C207 -63.1(7) . . . . ?
C87 C115 C131 C169 -0.7(10) . . . . ?
C87 C115 C131 C192 -178.3(6) . . . . ?
C18 C27 C132 C166 -0.6(10) . . . . ?
C30 C27 C132 C166 -178.4(6) . . . . ?
C146 C128 C133 C107 0.7(10) . . . . ?
C214 C128 C133 C107 179.7(6) . . . . ?
C55 C107 C133 C128 0.8(9) . . . . ?
C173 C107 C133 C128 -179.5(6) . . . . ?
C59 C77 C134 C145 -1.0(8) . . . . ?
C144 C77 C134 C145 178.1(5) . . . . ?
C163 C127 C136 C175 -0.9(9) . . . . ?
C163 C127 C136 C202 -179.5(6) . . . . ?
C18 C34 C137 C166 -0.3(9) . . . . ?
C96 C34 C137 C166 -179.5(6) . . . . ?
C120 C95 C139 C196 173.6(6) . . . . ?
C76 C95 C139 C196 -7.6(9) . . . . ?
C120 C95 C139 C198 -71.1(8) . . . . ?
C76 C95 C139 C198 107.7(7) . . . . ?
C120 C95 C139 C184 50.0(8) . . . . ?
C76 C95 C139 C184 -131.3(6) . . . . ?
C97 C90 C140 C156 -0.1(10) . . . . ?
C109 C90 C140 C156 -179.0(6) . . . . ?
C111 C124 C145 C134 -2.4(8) . . . . ?
C111 C124 C145 C185 176.9(6) . . . . ?
C77 C134 C145 C124 2.7(9) . . . . ?
C77 C134 C145 C185 -176.6(6) . . . . ?
C55 C78 C146 C128 -0.1(9) . . . . ?
C182 C78 C146 C128 177.6(6) . . . . ?
C133 C128 C146 C78 -1.1(10) . . . . ?
C214 C128 C146 C78 179.9(6) . . . . ?
C170 C141 C148 C167 0.8(9) . . . . ?
C206 C141 C148 C167 -178.1(6) . . . . ?
C120 C82 C149 C229 -166.4(11) . . . . ?
C71 C82 C149 C229 16.7(12) . . . . ?
C120 C82 C149 C235 -54.7(11) . . . . ?
C71 C82 C149 C235 128.4(10) . . . . ?
C120 C82 C149 C226 64.3(9) . . . . ?
C71 C82 C149 C226 -112.5(7) . . . . ?
C157 C105 C150 C177 -2.4(9) . . . . ?
C60 C105 C150 C177 -179.4(5) . . . . ?
C157 C105 C150 C193 177.7(6) . . . . ?
C60 C105 C150 C193 0.7(9) . . . . ?
C187 C130 C153 C172 1.4(9) . . . . ?
C187 C130 C153 C119 -176.3(5) . . . . ?
C101 C119 C153 C130 60.3(8) . . . . ?
C110 C119 C153 C130 -118.8(6) . . . . ?
C101 C119 C153 C172 -117.6(6) . . . . ?
C110 C119 C153 C172 63.3(7) . . . . ?
C63 C72 C155 C161 0.7(9) . . . . ?
C103 C72 C155 C161 177.9(6) . . . . ?
C90 C140 C156 C125 -1.3(10) . . . . ?
C90 C140 C156 C168 177.5(6) . . . . ?
C118 C125 C156 C140 0.0(10) . . . . ?
C118 C125 C156 C168 -178.8(6) . . . . ?
C150 C105 C157 C186 4.0(8) . . . . ?
C60 C105 C157 C186 -178.9(5) . . . . ?
C150 C105 C157 C190 -175.8(6) . . . . ?
C60 C105 C157 C190 1.2(8) . . . . ?
C174 C158 C159 C178 2.0(10) . . . . ?
C174 C158 C159 C224 -178.2(7) . . . . ?
C87 C106 C160 C169 -2.5(10) . . . . ?
C94 C106 C160 C169 178.8(6) . . . . ?
C87 C106 C160 C208 -179.5(7) . . . . ?
C94 C106 C160 C208 1.8(11) . . . . ?
C72 C155 C161 C162 -0.2(10) . . . . ?
C72 C155 C161 C209 178.4(7) . . . . ?
C155 C161 C162 C114 -0.4(11) . . . . ?
C209 C161 C162 C114 -179.0(7) . . . . ?
C63 C114 C162 C161 0.3(10) . . . . ?
C152 C114 C162 C161 -178.1(6) . . . . ?
C136 C127 C163 C165 -0.1(10) . . . . ?
C127 C163 C165 C164 1.9(10) . . . . ?
C175 C164 C165 C163 -2.6(10) . . . . ?
C27 C132 C166 C137 -0.6(11) . . . . ?
C27 C132 C166 C212 179.6(8) . . . . ?
C34 C137 C166 C132 1.1(10) . . . . ?
C34 C137 C166 C212 -179.1(8) . . . . ?
C180 C143 C167 C148 1.3(9) . . . . ?
C141 C148 C167 C143 -2.4(9) . . . . ?
C140 C156 C168 C191 65.3(8) . . . . ?
C125 C156 C168 C191 -116.0(7) . . . . ?
C140 C156 C168 C181 -173.2(6) . . . . ?
C125 C156 C168 C181 5.6(9) . . . . ?
C140 C156 C168 C199 -56.1(9) . . . . ?
C125 C156 C168 C199 122.6(7) . . . . ?
C115 C131 C169 C160 -0.6(11) . . . . ?
C192 C131 C169 C160 177.0(7) . . . . ?
C106 C160 C169 C131 2.2(12) . . . . ?
C208 C160 C169 C131 179.2(8) . . . . ?
C148 C141 C170 C180 2.0(10) . . . . ?
C206 C141 C170 C180 -179.0(6) . . . . ?
C130 C153 C172 C176 2.5(10) . . . . ?
C119 C153 C172 C176 -179.6(6) . . . . ?
C159 C158 C174 C183 1.5(10) . . . . ?
C165 C164 C175 C136 1.6(10) . . . . ?
C127 C136 C175 C164 0.2(10) . . . . ?
C202 C136 C175 C164 178.7(6) . . . . ?
C153 C172 C176 C147 -4.0(10) . . . . ?
C153 C172 C176 C171 179.3(6) . . . . ?
C187 C147 C176 C172 2.0(10) . . . . ?
C187 C147 C176 C171 178.4(6) . . . . ?
C213 C171 C176 C172 -179.7(7) . . . . ?
C204 C171 C176 C172 57.1(9) . . . . ?
C225 C171 C176 C172 -61.9(9) . . . . ?
C213 C171 C176 C147 4.0(10) . . . . ?
C204 C171 C176 C147 -119.2(8) . . . . ?
C225 C171 C176 C147 121.8(8) . . . . ?
C105 C150 C177 C188 -0.7(11) . . . . ?
C193 C150 C177 C188 179.2(7) . . . . ?
C158 C159 C178 C203 -2.4(11) . . . . ?
C224 C159 C178 C203 177.8(9) . . . . ?
C141 C170 C180 C143 -3.3(11) . . . . ?
C167 C143 C180 C170 1.5(10) . . . . ?
C158 C174 C183 C203 -4.4(11) . . . . ?
C105 C157 C186 C188 -2.6(10) . . . . ?
C190 C157 C186 C188 177.2(7) . . . . ?
C153 C130 C187 C147 -3.2(8) . . . . ?
C153 C130 C187 C189 177.9(5) . . . . ?
C176 C147 C187 C130 1.6(9) . . . . ?
C176 C147 C187 C189 -179.5(6) . . . . ?
C157 C186 C188 C177 -0.4(12) . . . . ?
C157 C186 C188 C231 178.8(7) . . . . ?
C150 C177 C188 C186 2.1(12) . . . . ?
C150 C177 C188 C231 -177.1(7) . . . . ?
C130 C187 C189 C195 -135.0(6) . . . . ?
C147 C187 C189 C195 46.2(8) . . . . ?
C130 C187 C189 C200 -15.5(8) . . . . ?
C147 C187 C189 C200 165.7(6) . . . . ?
C130 C187 C189 C211 104.4(7) . . . . ?
C147 C187 C189 C211 -74.4(8) . . . . ?
C159 C178 C203 C183 -0.5(14) . . . . ?
C174 C183 C203 C178 4.1(13) . . . . ?
C223 C205 C216 C217 3.1(17) . . . . ?
C223 C205 C216 C255 178.8(11) . . . . ?
C205 C216 C217 C219 -4.1(18) . . . . ?
C255 C216 C217 C219 -179.6(12) . . . . ?
C216 C217 C219 C220 3.1(18) . . . . ?
C217 C219 C220 C223 -0.9(16) . . . . ?
C216 C205 C223 C220 -1.1(16) . . . . ?
C219 C220 C223 C205 -0.1(15) . . . . ?
C252 C248 C247 C250 0.0 . . . . ?
C248 C247 C250 C251 0.0 . . . . ?
C247 C250 C251 C246 0.0 . . . . ?
C250 C251 C246 C252 0.0 . . . . ?
C251 C246 C252 C248 0.0 . . . . ?
C251 C246 C252 C249 168.1(17) . . . . ?
C247 C248 C252 C246 0.0 . . . . ?
C247 C248 C252 C249 -168.4(17) . . . . ?
C2 N3 Ni1 N1 170.7(4) . . . . ?
C7 N3 Ni1 N1 -7.7(4) . . . . ?
C2 N3 Ni1 N7 -15.0(3) . . . . ?
C7 N3 Ni1 N7 166.6(4) . . . . ?
C260 C262 C257 C258 10.9(5) . . . . ?
C262 C257 C258 C261 0.0 . . . . ?
C257 C258 C261 C259 0.0 . . . . ?
C258 C261 C259 C260 -11.1(5) . . . . ?
C261 C259 C260 C264 -151.8(8) . . . . ?
C261 C259 C260 C262 27.6(9) . . . . ?
C257 C262 C260 C264 151.8(8) . . . . ?
C257 C262 C260 C259 -27.5(9) . . . . ?
C132 C166 C212 C232 -178.4(12) . . . . ?
C137 C166 C212 C232 1.8(18) . . . . ?
C132 C166 C212 C234 -39.6(16) . . . . ?
C137 C166 C212 C234 140.6(11) . . . . ?
C132 C166 C212 C254 71.9(12) . . . . ?
C137 C166 C212 C254 -107.9(12) . . . . ?
